data_4341395
loop_
_publ_author_name
'Momin, Aur\'elien'
'Carter, Lee'
'Yang, Yi'
'McDonald, Robert'
'Essafi N\'ee Labouille, St\'ephanie'
'Nief, Fran\,cois'
'Del Rosal, Iker'
'Sella, Andrea'
'Maron, Laurent'
'Takats, Josef'

_publ_section_title
;
 To Bend or Not To Bend: Experimental and Computational Studies of
 Structural Preference in Ln(Tp(iPr)2)2 (Ln = Sm, Tm).
;
_journal_name_full 'Inorganic chemistry'
_journal_page_first 141027132008003
_journal_paper_doi 10.1021/ic501816v
_journal_year 2014
_chemical_formula_moiety 'C54 H92 B2 N12 Sm, 1.25(C4 H10 O)'
_chemical_formula_sum 'C59 H104.5 B2 N12 O1.25 Sm'
_chemical_formula_weight 1174.02
_chemical_name_systematic
; 
 ? 
;
_space_group_IT_number 2
_symmetry_cell_setting triclinic
_symmetry_space_group_name_Hall '-P 1'
_symmetry_space_group_name_H-M 'P -1'
_atom_sites_solution_hydrogens geom
_atom_sites_solution_primary direct
_atom_sites_solution_secondary difmap
_audit_creation_method SHELXL-97
_cell_angle_alpha 83.3777(3)
_cell_angle_beta 76.4918(3)
_cell_angle_gamma 77.9550(3)
_cell_formula_units_Z 4
_cell_length_a 13.5219(3)
_cell_length_b 20.7471(5)
_cell_length_c 24.9689(6)
_cell_measurement_reflns_used 9902
_cell_measurement_temperature 173(2)
_cell_measurement_theta_max 20.83
_cell_measurement_theta_min 2.31
_cell_volume 6644.7(3)
_computing_cell_refinement 'Bruker SAINT'
_computing_data_collection 'Bruker APEX2'
_computing_data_reduction 'Bruker SAINT'
_computing_molecular_graphics 'Bruker SHELXTL'
_computing_publication_material 'Bruker SHELXTL'
_computing_structure_refinement 'SHELXL-97 (Sheldrick, 2008)'
_computing_structure_solution 'DIRDIF-2008 (Beurskens et al., 2008)'
_diffrn_ambient_temperature 173(2)
_diffrn_measured_fraction_theta_full 0.995
_diffrn_measured_fraction_theta_max 0.995
_diffrn_measurement_device_type 'Bruker APEX-II CCD'
_diffrn_measurement_method '\w scans'
_diffrn_radiation_monochromator graphite
_diffrn_radiation_source 'fine-focus sealed tube'
_diffrn_radiation_type MoK\a
_diffrn_radiation_wavelength 0.71073
_diffrn_reflns_av_R_equivalents 0.0113
_diffrn_reflns_av_sigmaI/netI 0.0174
_diffrn_reflns_limit_h_max 17
_diffrn_reflns_limit_h_min -17
_diffrn_reflns_limit_k_max 26
_diffrn_reflns_limit_k_min -26
_diffrn_reflns_limit_l_max 32
_diffrn_reflns_limit_l_min -32
_diffrn_reflns_number 60387
_diffrn_reflns_theta_full 27.53
_diffrn_reflns_theta_max 27.53
_diffrn_reflns_theta_min 1.01
_exptl_absorpt_coefficient_mu 0.929
_exptl_absorpt_correction_T_max 0.7849
_exptl_absorpt_correction_T_min 0.5624
_exptl_absorpt_correction_type integration
_exptl_absorpt_process_details 'SADABS (Sheldrick, 2008)'
_exptl_crystal_colour green
_exptl_crystal_density_diffrn 1.174
_exptl_crystal_density_method 'not measured'
_exptl_crystal_description prism
_exptl_crystal_F_000 2498
_exptl_crystal_size_max 0.70
_exptl_crystal_size_mid 0.66
_exptl_crystal_size_min 0.27
_refine_diff_density_max 2.436
_refine_diff_density_min -0.838
_refine_diff_density_rms 0.061
_refine_ls_extinction_method none
_refine_ls_goodness_of_fit_ref 1.032
_refine_ls_hydrogen_treatment constr
_refine_ls_matrix_type full
_refine_ls_number_parameters 1351
_refine_ls_number_reflns 30465
_refine_ls_number_restraints 0
_refine_ls_restrained_S_all 1.032
_refine_ls_R_factor_all 0.0335
_refine_ls_R_factor_gt 0.0287
_refine_ls_shift/su_max 0.003
_refine_ls_shift/su_mean 0.000
_refine_ls_structure_factor_coef Fsqd
_refine_ls_weighting_details 'calc w=1/[\s^2^(Fo^2^)+(0.0421P)^2^+4.6603P] where P=(Fo^2^+2Fc^2^)/3'
_refine_ls_weighting_scheme calc
_refine_ls_wR_factor_gt 0.0783
_refine_ls_wR_factor_ref 0.0817
_reflns_number_gt 27044
_reflns_number_total 30465
_reflns_threshold_expression I>2\s(I)
_cod_data_source_file ic501816v_si_002.cif
_cod_data_source_block 3Sm
_cod_depositor_comments
;
The following automatic conversions were performed:

'_symmetry_cell_setting' value 'Triclinic' changed to 'triclinic'
according to
/home/saulius/struct/COD-crude-data--automatic-downloads/rss-feeds/ACS/lib/dictionaries/cif_core.dic
dictionary named 'cif_core.dic' version 2.4.2 from 2011-04-26.

Automatic conversion script
Id: cif_fix_values 2827 2014-09-09 07:05:25Z andrius 
;
_cod_original_formula_sum 'C59 H104.50 B2 N12 O1.25 Sm'
_cod_database_code 4341395
_shelxl_version_number 2008-4

loop_
_symmetry_equiv_pos_as_xyz
'x, y, z'
'-x, -y, -z'

loop_
_atom_site_label
_atom_site_type_symbol
_atom_site_fract_x
_atom_site_fract_y
_atom_site_fract_z
_atom_site_U_iso_or_equiv
_atom_site_adp_type
_atom_site_occupancy
_atom_site_symmetry_multiplicity
_atom_site_calc_flag
_atom_site_refinement_flags
_atom_site_disorder_assembly
_atom_site_disorder_group
SmA Sm 0.207182(7) 0.271383(5) -0.095093(4) 0.02731(3) Uani 1 1 d . . .
N11A N 0.13125(13) 0.24852(8) 0.04992(7) 0.0332(4) Uani 1 1 d . . .
N12A N 0.18388(13) 0.28842(9) 0.01053(7) 0.0333(4) Uani 1 1 d . . .
N21A N 0.18979(13) 0.13734(8) 0.00334(7) 0.0317(3) Uani 1 1 d . . .
N22A N 0.23308(13) 0.14667(8) -0.05232(7) 0.0321(3) Uani 1 1 d . . .
N31A N 0.01221(13) 0.21040(8) 0.00055(7) 0.0325(4) Uani 1 1 d . . .
N32A N 0.01792(13) 0.26113(8) -0.04009(7) 0.0333(4) Uani 1 1 d . . .
N41A N 0.31486(13) 0.21496(8) -0.22553(7) 0.0322(3) Uani 1 1 d . . .
N42A N 0.22346(13) 0.21839(8) -0.18636(7) 0.0323(3) Uani 1 1 d . . .
N51A N 0.33251(13) 0.33500(8) -0.22585(7) 0.0326(3) Uani 1 1 d . . .
N52A N 0.25523(13) 0.35685(8) -0.18170(7) 0.0327(3) Uani 1 1 d . . .
N61A N 0.45542(13) 0.24510(9) -0.18190(7) 0.0332(4) Uani 1 1 d . . .
N62A N 0.40825(13) 0.24871(9) -0.12673(7) 0.0334(4) Uani 1 1 d . . .
C13A C 0.18641(17) 0.34137(11) 0.03546(9) 0.0366(4) Uani 1 1 d . . .
C14A C 0.13702(19) 0.33590(11) 0.09119(9) 0.0421(5) Uani 1 1 d . . .
H14A H 0.1291 0.3665 0.1181 0.051 Uiso 1 1 calc R . .
C15A C 0.10239(17) 0.27709(11) 0.09905(9) 0.0375(5) Uani 1 1 d . . .
C16A C 0.0376(2) 0.24915(12) 0.15062(10) 0.0494(6) Uani 1 1 d . . .
H16A H 0.0561 0.1999 0.1512 0.059 Uiso 1 1 calc R . .
C16C C -0.0767(2) 0.26964(15) 0.14961(14) 0.0689(9) Uani 1 1 d . . .
H16C H -0.0891 0.2553 0.1161 0.083 Uiso 1 1 calc R . .
H16D H -0.0969 0.3178 0.1499 0.083 Uiso 1 1 calc R . .
H16E H -0.1178 0.2490 0.1822 0.083 Uiso 1 1 calc R . .
C16D C 0.0604(3) 0.27048(18) 0.20243(11) 0.0766(10) Uani 1 1 d . . .
H16F H 0.1346 0.2570 0.2018 0.092 Uiso 1 1 calc R . .
H16G H 0.0207 0.2495 0.2353 0.092 Uiso 1 1 calc R . .
H16H H 0.0406 0.3186 0.2034 0.092 Uiso 1 1 calc R . .
C17A C 0.2306(2) 0.39857(12) 0.00371(10) 0.0465(6) Uani 1 1 d . . .
H17A H 0.2683 0.3847 -0.0339 0.056 Uiso 1 1 calc R . .
C17C C 0.1416(3) 0.45646(14) -0.00300(13) 0.0637(8) Uani 1 1 d . . .
H17C H 0.0935 0.4419 -0.0208 0.076 Uiso 1 1 calc R . .
H17D H 0.1698 0.4929 -0.0259 0.076 Uiso 1 1 calc R . .
H17E H 0.1048 0.4715 0.0334 0.076 Uiso 1 1 calc R . .
C17D C 0.3063(3) 0.42049(16) 0.03109(14) 0.0653(8) Uani 1 1 d . . .
H17F H 0.3626 0.3833 0.0352 0.078 Uiso 1 1 calc R . .
H17G H 0.2701 0.4356 0.0675 0.078 Uiso 1 1 calc R . .
H17H H 0.3348 0.4567 0.0082 0.078 Uiso 1 1 calc R . .
C23A C 0.29985(16) 0.09062(10) -0.06598(9) 0.0346(4) Uani 1 1 d . . .
C24A C 0.29999(17) 0.04519(11) -0.02009(9) 0.0386(5) Uani 1 1 d . . .
H24A H 0.3402 0.0018 -0.0189 0.046 Uiso 1 1 calc R . .
C25A C 0.23017(16) 0.07603(10) 0.02300(9) 0.0359(4) Uani 1 1 d . . .
C26A C 0.20492(19) 0.05112(12) 0.08290(10) 0.0452(5) Uani 1 1 d . . .
H26A H 0.1287 0.0649 0.0973 0.054 Uiso 1 1 calc R . .
C26C C 0.2607(3) 0.08186(16) 0.11609(11) 0.0640(8) Uani 1 1 d . . .
H26C H 0.2424 0.1301 0.1112 0.077 Uiso 1 1 calc R . .
H26D H 0.3356 0.0678 0.1034 0.077 Uiso 1 1 calc R . .
H26E H 0.2403 0.0676 0.1552 0.077 Uiso 1 1 calc R . .
C26D C 0.2325(3) -0.02460(14) 0.08941(12) 0.0626(7) Uani 1 1 d . . .
H26F H 0.1955 -0.0436 0.0676 0.075 Uiso 1 1 calc R . .
H26G H 0.2123 -0.0396 0.1284 0.075 Uiso 1 1 calc R . .
H26H H 0.3073 -0.0390 0.0764 0.075 Uiso 1 1 calc R . .
C27A C 0.36343(18) 0.07940(11) -0.12345(9) 0.0403(5) Uani 1 1 d . . .
H27A H 0.3435 0.1188 -0.1484 0.048 Uiso 1 1 calc R . .
C27C C 0.4789(2) 0.07048(14) -0.12516(12) 0.0558(7) Uani 1 1 d . . .
H27C H 0.4927 0.1092 -0.1111 0.067 Uiso 1 1 calc R . .
H27D H 0.5179 0.0657 -0.1633 0.067 Uiso 1 1 calc R . .
H27E H 0.5003 0.0308 -0.1021 0.067 Uiso 1 1 calc R . .
C27D C 0.3423(2) 0.01865(14) -0.14478(12) 0.0587(7) Uani 1 1 d . . .
H27F H 0.2682 0.0243 -0.1440 0.070 Uiso 1 1 calc R . .
H27G H 0.3632 -0.0207 -0.1213 0.070 Uiso 1 1 calc R . .
H27H H 0.3818 0.0133 -0.1828 0.070 Uiso 1 1 calc R . .
C33A C -0.07398(16) 0.27552(10) -0.05424(9) 0.0365(4) Uani 1 1 d . . .
C34A C -0.13898(17) 0.23413(11) -0.02372(11) 0.0433(5) Uani 1 1 d . . .
H34A H -0.2080 0.2339 -0.0261 0.052 Uiso 1 1 calc R . .
C35A C -0.08278(16) 0.19374(10) 0.01052(10) 0.0383(5) Uani 1 1 d . . .
C36A C -0.11364(18) 0.13877(12) 0.05207(12) 0.0486(6) Uani 1 1 d . . .
H36A H -0.0916 0.1434 0.0868 0.058 Uiso 1 1 calc R . .
C36C C -0.2307(2) 0.14395(17) 0.06564(17) 0.0823(11) Uani 1 1 d . . .
H36C H -0.2642 0.1875 0.0790 0.099 Uiso 1 1 calc R . .
H36D H -0.2497 0.1095 0.0943 0.099 Uiso 1 1 calc R . .
H36E H -0.2537 0.1382 0.0323 0.099 Uiso 1 1 calc R . .
C36D C -0.0597(2) 0.07130(12) 0.03108(14) 0.0603(7) Uani 1 1 d . . .
H36F H 0.0155 0.0688 0.0225 0.072 Uiso 1 1 calc R . .
H36G H -0.0820 0.0653 -0.0023 0.072 Uiso 1 1 calc R . .
H36H H -0.0779 0.0366 0.0596 0.072 Uiso 1 1 calc R . .
C37A C -0.09753(18) 0.33300(12) -0.09478(11) 0.0445(5) Uani 1 1 d . . .
H37A H -0.0335 0.3341 -0.1243 0.053 Uiso 1 1 calc R . .
C37C C -0.1233(3) 0.39683(14) -0.06658(14) 0.0677(8) Uani 1 1 d . . .
H37C H -0.0667 0.3999 -0.0492 0.081 Uiso 1 1 calc R . .
H37D H -0.1875 0.3978 -0.0384 0.081 Uiso 1 1 calc R . .
H37E H -0.1324 0.4342 -0.0939 0.081 Uiso 1 1 calc R . .
C37D C -0.1838(3) 0.32664(18) -0.12231(17) 0.0815(11) Uani 1 1 d . . .
H37F H -0.1659 0.2847 -0.1399 0.098 Uiso 1 1 calc R . .
H37G H -0.1926 0.3633 -0.1503 0.098 Uiso 1 1 calc R . .
H37H H -0.2485 0.3278 -0.0945 0.098 Uiso 1 1 calc R . .
C43A C 0.17228(17) 0.17563(11) -0.19862(9) 0.0371(4) Uani 1 1 d . . .
C44A C 0.22992(19) 0.14356(12) -0.24538(10) 0.0438(5) Uani 1 1 d . . .
H44A H 0.2116 0.1103 -0.2623 0.053 Uiso 1 1 calc R . .
C45A C 0.31855(18) 0.16981(11) -0.26195(9) 0.0388(5) Uani 1 1 d . . .
C46A C 0.4073(2) 0.15366(13) -0.31052(10) 0.0513(6) Uani 1 1 d . . .
H46A H 0.4271 0.1961 -0.3287 0.062 Uiso 1 1 calc R . .
C46C C 0.5007(2) 0.11147(17) -0.29194(14) 0.0728(9) Uani 1 1 d . . .
H46C H 0.5203 0.1343 -0.2649 0.087 Uiso 1 1 calc R . .
H46D H 0.5586 0.1038 -0.3239 0.087 Uiso 1 1 calc R . .
H46E H 0.4836 0.0690 -0.2750 0.087 Uiso 1 1 calc R . .
C46D C 0.3747(3) 0.11916(17) -0.35290(12) 0.0736(9) Uani 1 1 d . . .
H46F H 0.4334 0.1089 -0.3841 0.088 Uiso 1 1 calc R . .
H46G H 0.3171 0.1484 -0.3662 0.088 Uiso 1 1 calc R . .
H46H H 0.3527 0.0781 -0.3355 0.088 Uiso 1 1 calc R . .
C47A C 0.06618(18) 0.16906(13) -0.16550(11) 0.0474(6) Uani 1 1 d . . .
H47A H 0.0458 0.2025 -0.1372 0.057 Uiso 1 1 calc R . .
C47C C 0.0627(3) 0.10233(19) -0.13515(17) 0.0841(11) Uani 1 1 d . . .
H47C H 0.1136 0.0929 -0.1117 0.101 Uiso 1 1 calc R . .
H47D H 0.0790 0.0685 -0.1618 0.101 Uiso 1 1 calc R . .
H47E H -0.0067 0.1021 -0.1121 0.101 Uiso 1 1 calc R . .
C47D C -0.0123(2) 0.1853(2) -0.20208(16) 0.0866(11) Uani 1 1 d . . .
H47F H -0.0810 0.1809 -0.1799 0.104 Uiso 1 1 calc R . .
H47G H 0.0076 0.1548 -0.2316 0.104 Uiso 1 1 calc R . .
H47H H -0.0143 0.2308 -0.2183 0.104 Uiso 1 1 calc R . .
C53A C 0.22008(17) 0.42021(11) -0.19450(9) 0.0372(4) Uani 1 1 d . . .
C54A C 0.2745(2) 0.44021(12) -0.24619(10) 0.0490(6) Uani 1 1 d . . .
H54A H 0.2651 0.4830 -0.2646 0.059 Uiso 1 1 calc R . .
C55A C 0.34472(19) 0.38508(11) -0.26492(9) 0.0422(5) Uani 1 1 d . . .
C56A C 0.4245(2) 0.37922(13) -0.31865(11) 0.0580(7) Uani 1 1 d . . .
H56A H 0.4767 0.3382 -0.3140 0.070 Uiso 1 1 calc R . .
C56C C 0.4809(4) 0.4345(3) -0.33073(17) 0.125(2) Uani 1 1 d . . .
H56C H 0.5319 0.4287 -0.3657 0.150 Uiso 1 1 calc R . .
H56D H 0.5164 0.4356 -0.3009 0.150 Uiso 1 1 calc R . .
H56E H 0.4319 0.4762 -0.3337 0.150 Uiso 1 1 calc R . .
C56D C 0.3802(4) 0.3706(4) -0.36385(17) 0.180(4) Uani 1 1 d . . .
H56F H 0.4342 0.3668 -0.3978 0.216 Uiso 1 1 calc R . .
H56G H 0.3257 0.4089 -0.3685 0.216 Uiso 1 1 calc R . .
H56H H 0.3504 0.3305 -0.3560 0.216 Uiso 1 1 calc R . .
C57A C 0.13253(19) 0.46095(11) -0.15692(10) 0.0443(5) Uani 1 1 d . . .
H57A H 0.1158 0.4343 -0.1211 0.053 Uiso 1 1 calc R . .
C57C C 0.1620(3) 0.52437(13) -0.14513(13) 0.0652(8) Uani 1 1 d . . .
H57C H 0.2239 0.5132 -0.1293 0.078 Uiso 1 1 calc R . .
H57D H 0.1047 0.5487 -0.1189 0.078 Uiso 1 1 calc R . .
H57E H 0.1764 0.5519 -0.1796 0.078 Uiso 1 1 calc R . .
C57D C 0.0369(2) 0.47711(16) -0.18151(13) 0.0629(8) Uani 1 1 d . . .
H57F H 0.0191 0.4361 -0.1889 0.076 Uiso 1 1 calc R . .
H57G H 0.0509 0.5045 -0.2161 0.076 Uiso 1 1 calc R . .
H57H H -0.0210 0.5012 -0.1554 0.076 Uiso 1 1 calc R . .
C63A C 0.48384(16) 0.23916(12) -0.09892(9) 0.0401(5) Uani 1 1 d . . .
C64A C 0.58019(17) 0.22887(14) -0.13534(10) 0.0459(6) Uani 1 1 d . . .
H64A H 0.6463 0.2206 -0.1262 0.055 Uiso 1 1 calc R . .
C65A C 0.56000(16) 0.23315(12) -0.18736(9) 0.0397(5) Uani 1 1 d . . .
C66A C 0.63928(18) 0.22840(16) -0.24076(10) 0.0544(7) Uani 1 1 d . . .
H66A H 0.6033 0.2280 -0.2714 0.065 Uiso 1 1 calc R . .
C66C C 0.7192(3) 0.1644(2) -0.23946(15) 0.0917(13) Uani 1 1 d . . .
H66C H 0.6840 0.1265 -0.2321 0.110 Uiso 1 1 calc R . .
H66D H 0.7565 0.1647 -0.2102 0.110 Uiso 1 1 calc R . .
H66E H 0.7685 0.1610 -0.2752 0.110 Uiso 1 1 calc R . .
C66D C 0.6920(3) 0.2877(2) -0.25165(13) 0.0872(12) Uani 1 1 d . . .
H66F H 0.6398 0.3283 -0.2522 0.105 Uiso 1 1 calc R . .
H66G H 0.7411 0.2851 -0.2874 0.105 Uiso 1 1 calc R . .
H66H H 0.7292 0.2882 -0.2224 0.105 Uiso 1 1 calc R . .
C67A C 0.46164(19) 0.24023(15) -0.03706(10) 0.0510(6) Uani 1 1 d . . .
H67A H 0.3893 0.2649 -0.0248 0.061 Uiso 1 1 calc R . .
C67C C 0.4683(4) 0.1718(2) -0.00853(13) 0.0937(14) Uani 1 1 d . . .
H67C H 0.4212 0.1487 -0.0201 0.112 Uiso 1 1 calc R . .
H67D H 0.4485 0.1750 0.0316 0.112 Uiso 1 1 calc R . .
H67E H 0.5394 0.1471 -0.0186 0.112 Uiso 1 1 calc R . .
C67D C 0.5341(3) 0.27663(18) -0.01956(12) 0.0653(8) Uani 1 1 d . . .
H67F H 0.5185 0.2765 0.0208 0.078 Uiso 1 1 calc R . .
H67G H 0.5245 0.3223 -0.0356 0.078 Uiso 1 1 calc R . .
H67H H 0.6059 0.2546 -0.0326 0.078 Uiso 1 1 calc R . .
B1A B 0.09808(18) 0.18738(11) 0.03423(10) 0.0332(5) Uani 1 1 d . . .
H1A H 0.0668 0.1639 0.0694 0.040 Uiso 1 1 calc R . .
B2A B 0.39108(17) 0.26235(12) -0.22765(9) 0.0320(4) Uani 1 1 d . . .
H2A H 0.4413 0.2584 -0.2641 0.038 Uiso 1 1 calc R . .
SmB Sm 0.178031(7) 0.230634(5) 0.413743(4) 0.02824(3) Uani 1 1 d . . .
N11B N -0.04551(13) 0.23928(9) 0.51575(7) 0.0330(4) Uani 1 1 d . . .
N12B N -0.01096(13) 0.21522(9) 0.46423(7) 0.0329(4) Uani 1 1 d . . .
N21B N 0.08676(13) 0.29687(8) 0.54086(7) 0.0314(3) Uani 1 1 d . . .
N22B N 0.12437(13) 0.32020(8) 0.48740(7) 0.0320(3) Uani 1 1 d . . .
N31B N 0.10580(15) 0.16983(9) 0.55098(7) 0.0367(4) Uani 1 1 d . . .
N32B N 0.18645(14) 0.15462(9) 0.50676(8) 0.0416(4) Uani 1 1 d . . .
N41B N 0.39880(12) 0.29047(8) 0.33945(7) 0.0320(3) Uani 1 1 d . . .
N42B N 0.36366(13) 0.26004(8) 0.39042(7) 0.0325(3) Uani 1 1 d . . .
N51B N 0.32424(13) 0.23284(9) 0.27748(7) 0.0339(4) Uani 1 1 d . . .
N52B N 0.26561(14) 0.19266(9) 0.31333(7) 0.0370(4) Uani 1 1 d . . .
N61B N 0.23085(12) 0.34771(8) 0.30681(7) 0.0310(3) Uani 1 1 d . . .
N62B N 0.14380(12) 0.32655(8) 0.33876(7) 0.0314(3) Uani 1 1 d . . .
C13B C -0.09490(16) 0.21083(10) 0.44645(9) 0.0346(4) Uani 1 1 d . . .
C14B C -0.18435(16) 0.23265(12) 0.48579(9) 0.0401(5) Uani 1 1 d . . .
H14B H -0.2540 0.2351 0.4831 0.048 Uiso 1 1 calc R . .
C15B C -0.15089(16) 0.24989(11) 0.52922(9) 0.0373(4) Uani 1 1 d . . .
C16B C -0.21312(18) 0.27716(13) 0.58281(10) 0.0467(5) Uani 1 1 d . . .
H16B H -0.1816 0.2520 0.6133 0.056 Uiso 1 1 calc R . .
C16E C -0.2081(2) 0.34987(14) 0.58381(12) 0.0574(7) Uani 1 1 d . . .
H16I H -0.1356 0.3547 0.5776 0.069 Uiso 1 1 calc R . .
H16J H -0.2457 0.3658 0.6198 0.069 Uiso 1 1 calc R . .
H16K H -0.2397 0.3758 0.5547 0.069 Uiso 1 1 calc R . .
C16F C -0.3247(2) 0.26667(18) 0.59308(13) 0.0679(9) Uani 1 1 d . . .
H16L H -0.3250 0.2196 0.5922 0.082 Uiso 1 1 calc R . .
H16M H -0.3582 0.2919 0.5643 0.082 Uiso 1 1 calc R . .
H16N H -0.3627 0.2817 0.6293 0.082 Uiso 1 1 calc R . .
C17B C -0.08418(18) 0.17953(12) 0.39363(10) 0.0444(5) Uani 1 1 d . . .
H17B H -0.0159 0.1850 0.3694 0.053 Uiso 1 1 calc R . .
C17E C -0.0833(3) 0.10655(16) 0.40556(15) 0.0819(11) Uani 1 1 d . . .
H17I H -0.0286 0.0869 0.4255 0.098 Uiso 1 1 calc R . .
H17J H -0.0702 0.0856 0.3707 0.098 Uiso 1 1 calc R . .
H17K H -0.1505 0.0998 0.4282 0.098 Uiso 1 1 calc R . .
C17F C -0.1686(2) 0.21216(18) 0.36261(14) 0.0702(9) Uani 1 1 d . . .
H17L H -0.1671 0.2594 0.3551 0.084 Uiso 1 1 calc R . .
H17M H -0.2364 0.2064 0.3852 0.084 Uiso 1 1 calc R . .
H17N H -0.1566 0.1916 0.3277 0.084 Uiso 1 1 calc R . .
C23B C 0.15395(16) 0.37665(10) 0.49131(9) 0.0339(4) Uani 1 1 d . . .
C24B C 0.13631(18) 0.39009(11) 0.54664(9) 0.0381(5) Uani 1 1 d . . .
H24B H 0.1507 0.4271 0.5605 0.046 Uiso 1 1 calc R . .
C25B C 0.09390(16) 0.33911(10) 0.57693(9) 0.0347(4) Uani 1 1 d . . .
C26B C 0.0626(2) 0.32722(12) 0.63873(9) 0.0442(5) Uani 1 1 d . . .
H26B H -0.0059 0.3128 0.6473 0.053 Uiso 1 1 calc R . .
C26E C 0.0486(3) 0.39074(15) 0.66702(12) 0.0673(8) Uani 1 1 d . . .
H26I H 0.0282 0.3820 0.7071 0.081 Uiso 1 1 calc R . .
H26J H -0.0054 0.4241 0.6542 0.081 Uiso 1 1 calc R . .
H26K H 0.1139 0.4071 0.6580 0.081 Uiso 1 1 calc R . .
C26F C 0.1388(3) 0.27252(16) 0.65976(12) 0.0667(8) Uani 1 1 d . . .
H26L H 0.1461 0.2328 0.6403 0.080 Uiso 1 1 calc R . .
H26M H 0.1139 0.2630 0.6994 0.080 Uiso 1 1 calc R . .
H26N H 0.2061 0.2860 0.6533 0.080 Uiso 1 1 calc R . .
C27B C 0.19615(19) 0.41870(11) 0.44142(9) 0.0402(5) Uani 1 1 d . . .
H27B H 0.1955 0.3972 0.4077 0.048 Uiso 1 1 calc R . .
C27E C 0.1274(2) 0.48723(12) 0.44062(11) 0.0526(6) Uani 1 1 d . . .
H27I H 0.0560 0.4828 0.4421 0.063 Uiso 1 1 calc R . .
H27J H 0.1528 0.5130 0.4066 0.063 Uiso 1 1 calc R . .
H27K H 0.1292 0.5098 0.4727 0.063 Uiso 1 1 calc R . .
C27F C 0.3068(2) 0.42526(14) 0.43945(13) 0.0570(7) Uani 1 1 d . . .
H27L H 0.3506 0.3812 0.4401 0.068 Uiso 1 1 calc R . .
H27M H 0.3086 0.4478 0.4715 0.068 Uiso 1 1 calc R . .
H27N H 0.3327 0.4509 0.4055 0.068 Uiso 1 1 calc R . .
C33B C 0.22837(19) 0.09114(12) 0.51617(12) 0.0488(6) Uani 1 1 d . . .
C34B C 0.1756(2) 0.06564(12) 0.56600(12) 0.0559(7) Uani 1 1 d . . .
H34B H 0.1906 0.0221 0.5824 0.067 Uiso 1 1 calc R . .
C35B C 0.0971(2) 0.11603(11) 0.58683(10) 0.0482(6) Uani 1 1 d . . .
C36B C 0.0085(3) 0.11335(13) 0.63618(11) 0.0689(10) Uani 1 1 d . . .
H36B H -0.0123 0.1575 0.6520 0.083 Uiso 1 1 calc R . .
C36E C -0.0828(3) 0.09834(16) 0.61790(15) 0.0776(10) Uani 1 1 d . . .
H36I H -0.1035 0.1326 0.5900 0.093 Uiso 1 1 calc R . .
H36J H -0.1409 0.0975 0.6498 0.093 Uiso 1 1 calc R . .
H36K H -0.0633 0.0552 0.6021 0.093 Uiso 1 1 calc R . .
C36F C 0.0413(4) 0.06155(17) 0.68054(13) 0.1006(16) Uani 1 1 d . . .
H36L H -0.0173 0.0603 0.7121 0.121 Uiso 1 1 calc R . .
H36M H 0.0989 0.0730 0.6927 0.121 Uiso 1 1 calc R . .
H36N H 0.0633 0.0181 0.6653 0.121 Uiso 1 1 calc R . .
C37B C 0.3197(3) 0.05416(16) 0.47842(18) 0.0772(11) Uani 1 1 d . . .
H37B H 0.3826 0.0473 0.4944 0.093 Uiso 1 1 calc R . .
C37E C 0.3366(5) 0.0836(3) 0.4298(4) 0.185(4) Uani 1 1 d . . .
H37I H 0.3527 0.1270 0.4321 0.222 Uiso 1 1 calc R . .
H37J H 0.2748 0.0893 0.4143 0.222 Uiso 1 1 calc R . .
H37K H 0.3952 0.0570 0.4059 0.222 Uiso 1 1 calc R . .
C37F C 0.2983(5) -0.0117(2) 0.4680(3) 0.207(5) Uani 1 1 d . . .
H37L H 0.3585 -0.0351 0.4429 0.249 Uiso 1 1 calc R . .
H37M H 0.2376 -0.0041 0.4514 0.249 Uiso 1 1 calc R . .
H37N H 0.2849 -0.0383 0.5031 0.249 Uiso 1 1 calc R . .
C43B C 0.43899(15) 0.25320(11) 0.41831(9) 0.0355(4) Uani 1 1 d . . .
C44B C 0.52264(16) 0.27882(12) 0.38583(10) 0.0427(5) Uani 1 1 d . . .
H44B H 0.5857 0.2802 0.3959 0.051 Uiso 1 1 calc R . .
C45B C 0.49560(16) 0.30177(11) 0.33624(10) 0.0385(5) Uani 1 1 d . . .
C46B C 0.56042(19) 0.33102(15) 0.28569(11) 0.0551(7) Uani 1 1 d . . .
H46B H 0.5147 0.3532 0.2601 0.066 Uiso 1 1 calc R . .
C46E C 0.6121(5) 0.3814(3) 0.3014(2) 0.163(3) Uani 1 1 d . . .
H46I H 0.5593 0.4160 0.3206 0.196 Uiso 1 1 calc R . .
H46J H 0.6524 0.4011 0.2681 0.196 Uiso 1 1 calc R . .
H46K H 0.6583 0.3599 0.3259 0.196 Uiso 1 1 calc R . .
C46F C 0.6412(3) 0.2781(3) 0.25663(17) 0.127(2) Uani 1 1 d . . .
H46L H 0.6075 0.2462 0.2451 0.153 Uiso 1 1 calc R . .
H46M H 0.6854 0.2554 0.2817 0.153 Uiso 1 1 calc R . .
H46N H 0.6835 0.2979 0.2241 0.153 Uiso 1 1 calc R . .
C47B C 0.42906(17) 0.22064(12) 0.47588(10) 0.0425(5) Uani 1 1 d . . .
H47B H 0.3751 0.1926 0.4814 0.051 Uiso 1 1 calc R . .
C47E C 0.3951(4) 0.26873(18) 0.51974(13) 0.0957(14) Uani 1 1 d . . .
H47I H 0.3301 0.2978 0.5151 0.115 Uiso 1 1 calc R . .
H47J H 0.4485 0.2953 0.5167 0.115 Uiso 1 1 calc R . .
H47K H 0.3847 0.2446 0.5561 0.115 Uiso 1 1 calc R . .
C47F C 0.5293(3) 0.1755(2) 0.48271(14) 0.0828(12) Uani 1 1 d . . .
H47L H 0.5504 0.1435 0.4543 0.099 Uiso 1 1 calc R . .
H47M H 0.5193 0.1519 0.5193 0.099 Uiso 1 1 calc R . .
H47N H 0.5833 0.2018 0.4789 0.099 Uiso 1 1 calc R . .
C53B C 0.36710(16) 0.20353(12) 0.22933(9) 0.0396(5) Uani 1 1 d . . .
C54B C 0.3353(2) 0.14426(13) 0.23386(10) 0.0505(6) Uani 1 1 d . . .
H54B H 0.3530 0.1127 0.2069 0.061 Uiso 1 1 calc R . .
C55B C 0.27130(19) 0.13988(12) 0.28651(10) 0.0435(5) Uani 1 1 d . . .
C56B C 0.2116(2) 0.08628(13) 0.31107(13) 0.0610(8) Uani 1 1 d . . .
H56B H 0.1820 0.0935 0.3510 0.073 Uiso 1 1 calc R . .
C56E C 0.2831(3) 0.01880(16) 0.30694(19) 0.0980(14) Uani 1 1 d . . .
H56I H 0.3399 0.0182 0.3253 0.118 Uiso 1 1 calc R . .
H56J H 0.3114 0.0104 0.2680 0.118 Uiso 1 1 calc R . .
H56K H 0.2438 -0.0155 0.3249 0.118 Uiso 1 1 calc R . .
C56F C 0.1226(3) 0.08897(19) 0.28257(15) 0.0806(11) Uani 1 1 d . . .
H56L H 0.0778 0.1327 0.2856 0.097 Uiso 1 1 calc R . .
H56M H 0.0824 0.0551 0.3003 0.097 Uiso 1 1 calc R . .
H56N H 0.1504 0.0809 0.2435 0.097 Uiso 1 1 calc R . .
C57B C 0.43311(19) 0.23468(14) 0.18021(10) 0.0493(6) Uani 1 1 d . . .
H57B H 0.4752 0.2611 0.1937 0.059 Uiso 1 1 calc R . .
C57E C 0.5066(2) 0.18146(19) 0.14505(12) 0.0725(9) Uani 1 1 d . . .
H57I H 0.5505 0.1524 0.1676 0.087 Uiso 1 1 calc R . .
H57J H 0.5503 0.2024 0.1138 0.087 Uiso 1 1 calc R . .
H57K H 0.4663 0.1555 0.1313 0.087 Uiso 1 1 calc R . .
C57F C 0.3659(3) 0.2803(2) 0.14596(13) 0.0785(10) Uani 1 1 d . . .
H57L H 0.3195 0.3145 0.1688 0.094 Uiso 1 1 calc R . .
H57M H 0.3247 0.2550 0.1321 0.094 Uiso 1 1 calc R . .
H57N H 0.4097 0.3012 0.1147 0.094 Uiso 1 1 calc R . .
C63B C 0.06417(15) 0.37599(10) 0.33591(9) 0.0328(4) Uani 1 1 d . . .
C64B C 0.09810(17) 0.42965(11) 0.30262(9) 0.0389(5) Uani 1 1 d . . .
H64B H 0.0569 0.4708 0.2939 0.047 Uiso 1 1 calc R . .
C65B C 0.20362(16) 0.41042(10) 0.28515(9) 0.0343(4) Uani 1 1 d . . .
C66B C 0.27851(18) 0.45006(12) 0.24934(10) 0.0434(5) Uani 1 1 d . . .
H66B H 0.3443 0.4188 0.2354 0.052 Uiso 1 1 calc R . .
C66E C 0.3021(7) 0.4969(4) 0.2803(2) 0.257(6) Uani 1 1 d . . .
H66I H 0.3513 0.5219 0.2560 0.309 Uiso 1 1 calc R . .
H66J H 0.3328 0.4735 0.3106 0.309 Uiso 1 1 calc R . .
H66K H 0.2384 0.5275 0.2953 0.309 Uiso 1 1 calc R . .
C66F C 0.2410(4) 0.4841(4) 0.2022(2) 0.191(4) Uani 1 1 d . . .
H66L H 0.2924 0.5091 0.1801 0.229 Uiso 1 1 calc R . .
H66M H 0.1758 0.5146 0.2149 0.229 Uiso 1 1 calc R . .
H66N H 0.2294 0.4519 0.1797 0.229 Uiso 1 1 calc R . .
C67B C -0.04434(16) 0.36898(11) 0.36503(10) 0.0401(5) Uani 1 1 d . . .
H67B H -0.0454 0.3208 0.3733 0.048 Uiso 1 1 calc R . .
C67E C -0.0797(2) 0.40196(17) 0.41925(11) 0.0597(7) Uani 1 1 d . . .
H67I H -0.0312 0.3837 0.4432 0.072 Uiso 1 1 calc R . .
H67J H -0.1490 0.3939 0.4375 0.072 Uiso 1 1 calc R . .
H67K H -0.0820 0.4496 0.4121 0.072 Uiso 1 1 calc R . .
C67F C -0.12046(19) 0.39691(16) 0.32713(12) 0.0574(7) Uani 1 1 d . . .
H67L H -0.0968 0.3755 0.2922 0.069 Uiso 1 1 calc R . .
H67M H -0.1236 0.4447 0.3199 0.069 Uiso 1 1 calc R . .
H67N H -0.1895 0.3883 0.3452 0.069 Uiso 1 1 calc R . .
B1B B 0.03035(19) 0.23752(12) 0.55390(10) 0.0348(5) Uani 1 1 d . . .
H1B H -0.0114 0.2402 0.5926 0.042 Uiso 1 1 calc R . .
B2B B 0.33705(17) 0.30035(12) 0.29294(9) 0.0322(4) Uani 1 1 d . . .
H2B H 0.3794 0.3208 0.2595 0.039 Uiso 1 1 calc R . .
O1S O 0.5868(3) 0.47223(15) 0.11321(14) 0.1031(9) Uani 1 1 d . . .
C1SA C 0.5764(9) 0.4235(6) 0.0861(5) 0.114(3) Uiso 0.50 1 d P A 1
H1SA H 0.5753 0.4403 0.0474 0.137 Uiso 0.50 1 calc PR A 1
H1SB H 0.5084 0.4111 0.1028 0.137 Uiso 0.50 1 calc PR A 1
C1SB C 0.5987(8) 0.4028(5) 0.1242(4) 0.108(3) Uiso 0.50 1 d P A 2
H1SC H 0.6282 0.3911 0.1575 0.129 Uiso 0.50 1 calc PR A 2
H1SD H 0.5287 0.3917 0.1336 0.129 Uiso 0.50 1 calc PR A 2
C2S C 0.6562(7) 0.3641(3) 0.0854(3) 0.178(3) Uani 1 1 d . . .
H2SA H 0.6414 0.3312 0.0647 0.214 Uiso 0.50 1 calc PR A 1
H2SB H 0.6571 0.3460 0.1234 0.214 Uiso 0.50 1 calc PR A 1
H2SC H 0.7239 0.3752 0.0677 0.214 Uiso 0.50 1 calc PR A 1
H2SD H 0.6561 0.3178 0.0987 0.214 Uiso 0.50 1 d PR A 2
H2SE H 0.7274 0.3720 0.0766 0.214 Uiso 0.50 1 d PR A 2
H2SF H 0.6274 0.3738 0.0522 0.214 Uiso 0.50 1 d PR A 2
C3SA C 0.5136(8) 0.5298(5) 0.1147(4) 0.108(3) Uiso 0.50 1 d P A 1
H3SA H 0.4446 0.5184 0.1302 0.130 Uiso 0.50 1 calc PR A 1
H3SB H 0.5143 0.5483 0.0763 0.130 Uiso 0.50 1 calc PR A 1
C3SB C 0.5403(8) 0.5085(5) 0.1554(4) 0.099(3) Uiso 0.50 1 d P A 2
H3SC H 0.5811 0.4959 0.1845 0.119 Uiso 0.50 1 calc PR A 2
H3SD H 0.4716 0.4965 0.1707 0.119 Uiso 0.50 1 calc PR A 2
C4S C 0.5253(4) 0.5795(2) 0.1451(2) 0.1183(16) Uani 1 1 d . . .
H4SA H 0.4693 0.6177 0.1434 0.142 Uiso 0.50 1 calc PR A 1
H4SB H 0.5922 0.5928 0.1295 0.142 Uiso 0.50 1 calc PR A 1
H4SC H 0.5225 0.5627 0.1836 0.142 Uiso 0.50 1 calc PR A 1
H4SD H 0.4909 0.6005 0.1795 0.142 Uiso 0.50 1 d PR A 2
H4SE H 0.4820 0.5932 0.1178 0.142 Uiso 0.50 1 d PR A 2
H4SF H 0.5924 0.5929 0.1309 0.142 Uiso 0.50 1 d PR A 2
O2S O 0.5008(6) 0.5140(3) 0.4938(3) 0.0818(15) Uiso 0.50 1 d P B -1
C5S C 0.5331(11) 0.4562(6) 0.4721(6) 0.136(4) Uiso 0.50 1 d P B -1
H5SA H 0.5029 0.4257 0.5019 0.164 Uiso 0.50 1 calc PR B -1
H5SB H 0.4915 0.4600 0.4437 0.164 Uiso 0.50 1 calc PR B -1
C6S C 0.6127(10) 0.4230(7) 0.4515(5) 0.118(4) Uiso 0.50 1 d P B -1
H6SA H 0.5994 0.3818 0.4414 0.142 Uiso 0.50 1 calc PR B -1
H6SB H 0.6584 0.4128 0.4777 0.142 Uiso 0.50 1 calc PR B -1
H6SC H 0.6459 0.4470 0.4183 0.142 Uiso 0.50 1 calc PR B -1
C7S C 0.4047(13) 0.5450(8) 0.5152(7) 0.158(5) Uiso 0.50 1 d P B -1
H7SA H 0.3738 0.5154 0.5457 0.190 Uiso 0.50 1 calc PR B -1
H7SB H 0.3639 0.5500 0.4864 0.190 Uiso 0.50 1 calc PR B -1
C8S C 0.3908(8) 0.6070(5) 0.5356(4) 0.099(3) Uiso 0.50 1 d P B -1
H8SA H 0.3172 0.6221 0.5516 0.118 Uiso 0.50 1 calc PR B -1
H8SB H 0.4144 0.6386 0.5055 0.118 Uiso 0.50 1 calc PR B -1
H8SC H 0.4310 0.6037 0.5642 0.118 Uiso 0.50 1 calc PR B -1
O3S O 0.7520(5) 0.0907(2) 0.27267(18) 0.1456(17) Uani 1 1 d . . .
C9S C 0.8069(7) 0.0819(4) 0.2194(3) 0.160(3) Uani 1 1 d . . .
H9SA H 0.7750 0.1164 0.1944 0.192 Uiso 1 1 calc R . .
H9SB H 0.8009 0.0385 0.2090 0.192 Uiso 1 1 calc R . .
C10S C 0.9108(6) 0.0846(3) 0.2113(3) 0.152(3) Uani 1 1 d . . .
H10A H 0.9444 0.0785 0.1725 0.228 Uiso 1 1 calc R . .
H10B H 0.9439 0.0496 0.2348 0.228 Uiso 1 1 calc R . .
H10C H 0.9178 0.1277 0.2209 0.228 Uiso 1 1 calc R . .
C11S C 0.6513(9) 0.0829(4) 0.2835(3) 0.189(4) Uani 1 1 d . . .
H11A H 0.6502 0.0371 0.2764 0.227 Uiso 1 1 calc R . .
H11B H 0.6158 0.1130 0.2572 0.227 Uiso 1 1 calc R . .
C12S C 0.5953(9) 0.0948(4) 0.3364(3) 0.246(6) Uani 1 1 d . . .
H12A H 0.5240 0.0888 0.3398 0.368 Uiso 1 1 calc R . .
H12B H 0.5949 0.1402 0.3440 0.368 Uiso 1 1 calc R . .
H12C H 0.6273 0.0638 0.3630 0.368 Uiso 1 1 calc R . .

loop_
_atom_site_aniso_label
_atom_site_aniso_U_11
_atom_site_aniso_U_22
_atom_site_aniso_U_33
_atom_site_aniso_U_23
_atom_site_aniso_U_13
_atom_site_aniso_U_12
SmA 0.02392(5) 0.02751(5) 0.02861(5) -0.00450(4) -0.00129(4) -0.00416(4)
N11A 0.0311(8) 0.0337(9) 0.0315(8) -0.0056(7) 0.0002(7) -0.0044(7)
N12A 0.0332(9) 0.0338(9) 0.0317(8) -0.0054(7) -0.0015(7) -0.0084(7)
N21A 0.0301(8) 0.0295(8) 0.0332(8) -0.0017(7) -0.0041(7) -0.0040(7)
N22A 0.0301(8) 0.0279(8) 0.0348(9) -0.0046(7) -0.0016(7) -0.0022(6)
N31A 0.0256(8) 0.0282(8) 0.0395(9) -0.0023(7) 0.0010(7) -0.0047(6)
N32A 0.0280(8) 0.0315(8) 0.0374(9) -0.0017(7) -0.0013(7) -0.0059(7)
N41A 0.0308(8) 0.0323(9) 0.0321(8) -0.0069(7) -0.0049(7) -0.0029(7)
N42A 0.0290(8) 0.0347(9) 0.0333(8) -0.0082(7) -0.0050(7) -0.0045(7)
N51A 0.0310(8) 0.0335(9) 0.0314(8) -0.0043(7) -0.0022(7) -0.0061(7)
N52A 0.0305(8) 0.0316(8) 0.0331(8) -0.0031(7) -0.0029(7) -0.0031(7)
N61A 0.0249(8) 0.0401(9) 0.0318(8) -0.0065(7) -0.0011(6) -0.0034(7)
N62A 0.0248(8) 0.0422(10) 0.0308(8) -0.0048(7) -0.0019(6) -0.0039(7)
C13A 0.0375(11) 0.0348(11) 0.0361(11) -0.0080(8) -0.0033(9) -0.0059(9)
C14A 0.0501(13) 0.0370(11) 0.0347(11) -0.0109(9) 0.0004(9) -0.0043(10)
C15A 0.0370(11) 0.0355(11) 0.0337(10) -0.0066(8) 0.0009(8) 0.0000(9)
C16A 0.0567(15) 0.0411(12) 0.0384(12) -0.0060(10) 0.0117(11) -0.0054(11)
C16C 0.0515(16) 0.0541(16) 0.081(2) -0.0080(15) 0.0251(15) -0.0070(13)
C16D 0.103(3) 0.083(2) 0.0359(14) -0.0105(14) 0.0144(15) -0.028(2)
C17A 0.0600(15) 0.0398(12) 0.0399(12) -0.0089(10) -0.0017(11) -0.0168(11)
C17C 0.092(2) 0.0410(14) 0.0621(17) 0.0017(12) -0.0268(16) -0.0131(14)
C17D 0.0670(19) 0.0586(17) 0.078(2) -0.0006(15) -0.0179(16) -0.0297(15)
C23A 0.0308(10) 0.0293(10) 0.0410(11) -0.0061(8) -0.0048(8) -0.0010(8)
C24A 0.0358(11) 0.0307(10) 0.0448(12) -0.0020(9) -0.0072(9) 0.0017(8)
C25A 0.0325(10) 0.0326(10) 0.0412(11) 0.0009(8) -0.0092(9) -0.0036(8)
C26A 0.0417(12) 0.0461(13) 0.0403(12) 0.0061(10) -0.0060(10) 0.0002(10)
C26C 0.078(2) 0.0695(19) 0.0434(14) -0.0051(13) -0.0180(14) -0.0056(15)
C26D 0.074(2) 0.0514(16) 0.0583(16) 0.0157(13) -0.0182(14) -0.0091(14)
C27A 0.0408(12) 0.0331(11) 0.0399(11) -0.0062(9) -0.0017(9) 0.0031(9)
C27C 0.0406(13) 0.0586(16) 0.0583(16) -0.0115(13) 0.0041(11) 0.0002(11)
C27D 0.0669(18) 0.0504(15) 0.0555(16) -0.0194(12) -0.0023(13) -0.0072(13)
C33A 0.0289(10) 0.0328(10) 0.0455(12) -0.0052(9) -0.0036(8) -0.0042(8)
C34A 0.0262(10) 0.0389(12) 0.0632(15) -0.0013(10) -0.0060(10) -0.0075(9)
C35A 0.0275(10) 0.0317(10) 0.0513(13) -0.0037(9) 0.0014(9) -0.0064(8)
C36A 0.0354(12) 0.0386(12) 0.0664(16) 0.0074(11) -0.0009(11) -0.0123(9)
C36C 0.0395(15) 0.0651(19) 0.126(3) 0.029(2) 0.0073(17) -0.0201(14)
C36D 0.0588(16) 0.0353(13) 0.086(2) 0.0046(13) -0.0151(15) -0.0131(11)
C37A 0.0359(11) 0.0416(12) 0.0524(14) 0.0032(10) -0.0084(10) -0.0039(9)
C37C 0.083(2) 0.0396(14) 0.075(2) 0.0003(13) -0.0192(17) -0.0003(14)
C37D 0.089(3) 0.071(2) 0.100(3) 0.0183(19) -0.057(2) -0.0223(19)
C43A 0.0354(11) 0.0385(11) 0.0398(11) -0.0096(9) -0.0085(9) -0.0077(9)
C44A 0.0509(13) 0.0414(12) 0.0424(12) -0.0152(10) -0.0074(10) -0.0122(10)
C45A 0.0438(12) 0.0358(11) 0.0352(11) -0.0099(9) -0.0054(9) -0.0032(9)
C46A 0.0586(15) 0.0465(13) 0.0438(13) -0.0170(11) 0.0063(11) -0.0103(11)
C46C 0.0586(18) 0.0658(19) 0.077(2) -0.0186(16) 0.0106(15) 0.0055(15)
C46D 0.098(3) 0.071(2) 0.0496(16) -0.0280(15) 0.0062(16) -0.0216(18)
C47A 0.0379(12) 0.0551(14) 0.0541(14) -0.0209(11) -0.0046(10) -0.0167(10)
C47C 0.0565(19) 0.082(2) 0.108(3) 0.011(2) 0.0024(18) -0.0325(17)
C47D 0.0429(16) 0.131(3) 0.090(3) -0.012(2) -0.0188(16) -0.0181(19)
C53A 0.0371(11) 0.0328(10) 0.0386(11) -0.0011(8) -0.0048(9) -0.0041(8)
C54A 0.0567(15) 0.0325(11) 0.0461(13) 0.0063(10) 0.0042(11) -0.0044(10)
C55A 0.0457(13) 0.0365(11) 0.0389(11) -0.0003(9) 0.0011(9) -0.0083(9)
C56A 0.0689(18) 0.0426(13) 0.0477(14) -0.0009(11) 0.0156(13) -0.0102(12)
C56C 0.109(3) 0.203(6) 0.075(3) -0.042(3) 0.038(2) -0.107(4)
C56D 0.125(4) 0.393(11) 0.059(2) -0.086(4) 0.030(2) -0.151(6)
C57A 0.0453(13) 0.0359(11) 0.0420(12) -0.0004(9) 0.0003(10) 0.0019(9)
C57C 0.077(2) 0.0411(14) 0.0676(18) -0.0143(13) 0.0037(15) -0.0041(13)
C57D 0.0410(14) 0.0690(19) 0.0665(18) 0.0047(14) -0.0055(12) 0.0050(13)
C63A 0.0285(10) 0.0553(14) 0.0347(11) -0.0060(9) -0.0035(8) -0.0062(9)
C64A 0.0237(10) 0.0732(17) 0.0397(12) -0.0100(11) -0.0054(9) -0.0048(10)
C65A 0.0259(10) 0.0534(13) 0.0379(11) -0.0099(10) -0.0027(8) -0.0041(9)
C66A 0.0276(11) 0.095(2) 0.0374(12) -0.0163(13) 0.0010(9) -0.0062(12)
C66C 0.0497(18) 0.131(3) 0.073(2) -0.033(2) 0.0035(16) 0.026(2)
C66D 0.076(2) 0.150(4) 0.0432(15) -0.0074(19) 0.0076(15) -0.061(2)
C67A 0.0324(11) 0.0845(19) 0.0353(12) -0.0068(12) -0.0056(9) -0.0100(12)
C67C 0.149(4) 0.114(3) 0.0445(16) 0.0139(18) -0.035(2) -0.079(3)
C67D 0.072(2) 0.087(2) 0.0438(14) -0.0137(14) -0.0121(13) -0.0265(17)
B1A 0.0294(11) 0.0317(11) 0.0349(11) -0.0026(9) 0.0000(9) -0.0053(9)
B2A 0.0280(10) 0.0353(11) 0.0305(11) -0.0061(9) -0.0024(8) -0.0034(9)
SmB 0.02208(5) 0.02672(5) 0.03285(5) -0.00103(4) -0.00074(4) -0.00417(4)
N11B 0.0285(8) 0.0376(9) 0.0312(8) -0.0028(7) 0.0006(7) -0.0099(7)
N12B 0.0266(8) 0.0359(9) 0.0345(9) -0.0048(7) -0.0003(7) -0.0081(7)
N21B 0.0314(8) 0.0314(8) 0.0305(8) -0.0005(7) -0.0043(7) -0.0072(7)
N22B 0.0332(9) 0.0300(8) 0.0315(8) -0.0008(7) -0.0030(7) -0.0081(7)
N31B 0.0414(10) 0.0337(9) 0.0372(9) 0.0053(7) -0.0104(8) -0.0138(8)
N32B 0.0316(9) 0.0356(10) 0.0539(11) 0.0100(8) -0.0088(8) -0.0058(7)
N41B 0.0216(7) 0.0354(9) 0.0365(9) -0.0013(7) -0.0012(6) -0.0061(6)
N42B 0.0243(8) 0.0350(9) 0.0363(9) -0.0002(7) -0.0035(7) -0.0058(7)
N51B 0.0266(8) 0.0382(9) 0.0335(9) -0.0057(7) -0.0002(7) -0.0041(7)
N52B 0.0362(9) 0.0346(9) 0.0373(9) -0.0069(7) 0.0003(7) -0.0070(7)
N61B 0.0254(8) 0.0337(9) 0.0315(8) 0.0016(7) -0.0026(6) -0.0064(6)
N62B 0.0241(8) 0.0320(8) 0.0346(8) 0.0012(7) -0.0011(6) -0.0052(6)
C13B 0.0283(10) 0.0364(10) 0.0390(11) -0.0059(8) -0.0022(8) -0.0099(8)
C14B 0.0258(10) 0.0487(13) 0.0451(12) -0.0108(10) -0.0004(9) -0.0097(9)
C15B 0.0289(10) 0.0420(11) 0.0382(11) -0.0052(9) 0.0020(8) -0.0096(8)
C16B 0.0361(12) 0.0609(15) 0.0396(12) -0.0124(11) 0.0051(9) -0.0112(10)
C16E 0.0543(16) 0.0583(16) 0.0542(15) -0.0195(13) 0.0008(12) -0.0040(12)
C16F 0.0379(14) 0.102(2) 0.0580(17) -0.0250(16) 0.0153(12) -0.0193(15)
C17B 0.0352(11) 0.0533(14) 0.0469(13) -0.0185(11) -0.0002(9) -0.0146(10)
C17E 0.110(3) 0.0541(18) 0.082(2) -0.0283(16) 0.004(2) -0.0309(18)
C17F 0.0595(18) 0.095(2) 0.0670(19) -0.0293(17) -0.0249(15) -0.0123(16)
C23B 0.0347(10) 0.0280(9) 0.0374(10) -0.0026(8) -0.0046(8) -0.0060(8)
C24B 0.0444(12) 0.0314(10) 0.0389(11) -0.0054(8) -0.0069(9) -0.0090(9)
C25B 0.0354(11) 0.0318(10) 0.0361(10) -0.0040(8) -0.0074(8) -0.0038(8)
C26B 0.0507(13) 0.0490(13) 0.0337(11) -0.0037(9) -0.0064(10) -0.0138(11)
C26E 0.096(2) 0.0611(18) 0.0421(14) -0.0111(12) -0.0121(15) -0.0080(16)
C26F 0.086(2) 0.0613(18) 0.0517(16) 0.0097(13) -0.0262(15) -0.0068(16)
C27B 0.0513(13) 0.0311(10) 0.0374(11) -0.0020(8) -0.0021(9) -0.0143(9)
C27E 0.0615(16) 0.0388(13) 0.0524(14) 0.0085(11) -0.0077(12) -0.0097(11)
C27F 0.0494(15) 0.0472(14) 0.0685(17) 0.0052(12) 0.0012(13) -0.0168(12)
C33B 0.0423(13) 0.0343(11) 0.0701(17) 0.0082(11) -0.0182(12) -0.0071(10)
C34B 0.081(2) 0.0303(12) 0.0597(16) 0.0125(11) -0.0241(14) -0.0158(12)
C35B 0.0765(18) 0.0336(11) 0.0416(12) 0.0049(9) -0.0183(12) -0.0239(12)
C36B 0.124(3) 0.0378(13) 0.0405(13) -0.0034(11) 0.0093(15) -0.0350(16)
C36E 0.082(2) 0.0557(18) 0.079(2) -0.0064(15) 0.0290(18) -0.0283(16)
C36F 0.212(5) 0.061(2) 0.0414(15) 0.0084(14) -0.019(2) -0.069(3)
C37B 0.0559(18) 0.0438(16) 0.111(3) 0.0246(17) 0.0036(18) -0.0035(13)
C37E 0.101(4) 0.116(5) 0.333(12) -0.095(6) -0.027(6) 0.011(4)
C37F 0.162(5) 0.068(3) 0.318(10) -0.082(4) 0.141(6) -0.038(3)
C43B 0.0262(9) 0.0367(11) 0.0420(11) -0.0012(9) -0.0068(8) -0.0039(8)
C44B 0.0249(10) 0.0513(13) 0.0532(13) 0.0017(10) -0.0105(9) -0.0105(9)
C45B 0.0243(9) 0.0427(12) 0.0471(12) -0.0004(9) -0.0038(8) -0.0093(8)
C46B 0.0338(12) 0.0795(19) 0.0530(14) 0.0133(13) -0.0063(10) -0.0261(12)
C46E 0.218(7) 0.216(7) 0.101(3) 0.029(4) -0.016(4) -0.188(6)
C46F 0.066(2) 0.192(5) 0.068(2) 0.037(3) 0.0248(19) 0.031(3)
C47B 0.0330(11) 0.0489(13) 0.0456(12) 0.0047(10) -0.0122(9) -0.0082(9)
C47E 0.148(4) 0.071(2) 0.0435(16) 0.0007(15) -0.010(2) 0.021(2)
C47F 0.0586(19) 0.106(3) 0.0589(18) 0.0181(18) -0.0120(15) 0.0256(18)
C53B 0.0298(10) 0.0528(13) 0.0341(10) -0.0104(9) -0.0030(8) -0.0032(9)
C54B 0.0511(14) 0.0558(15) 0.0439(13) -0.0218(11) -0.0003(11) -0.0096(12)
C55B 0.0431(12) 0.0402(12) 0.0461(12) -0.0130(10) -0.0029(10) -0.0074(10)
C56B 0.0714(19) 0.0429(14) 0.0652(17) -0.0194(12) 0.0079(14) -0.0200(13)
C56E 0.111(3) 0.0395(16) 0.127(3) -0.0189(19) 0.014(3) -0.0146(18)
C56F 0.074(2) 0.096(3) 0.078(2) -0.0397(19) 0.0140(17) -0.049(2)
C57B 0.0383(12) 0.0699(17) 0.0354(11) -0.0094(11) 0.0024(9) -0.0092(11)
C57E 0.0540(17) 0.103(3) 0.0481(15) -0.0209(16) 0.0111(13) -0.0037(17)
C57F 0.066(2) 0.098(3) 0.0540(17) 0.0161(17) -0.0016(15) -0.0022(18)
C63B 0.0275(9) 0.0320(10) 0.0371(10) 0.0006(8) -0.0059(8) -0.0044(8)
C64B 0.0316(10) 0.0346(11) 0.0470(12) 0.0076(9) -0.0085(9) -0.0041(8)
C65B 0.0320(10) 0.0345(10) 0.0357(10) 0.0059(8) -0.0083(8) -0.0084(8)
C66B 0.0356(11) 0.0432(12) 0.0478(13) 0.0102(10) -0.0033(9) -0.0130(9)
C66E 0.403(12) 0.335(10) 0.099(4) -0.082(5) 0.094(5) -0.344(10)
C66F 0.130(4) 0.331(9) 0.142(4) 0.172(6) -0.079(4) -0.158(6)
C67B 0.0256(10) 0.0384(11) 0.0519(13) 0.0048(9) -0.0044(9) -0.0050(8)
C67E 0.0339(12) 0.091(2) 0.0482(14) -0.0046(14) 0.0004(11) -0.0088(13)
C67F 0.0310(12) 0.082(2) 0.0583(16) -0.0014(14) -0.0100(11) -0.0091(12)
B1B 0.0360(12) 0.0373(12) 0.0317(11) 0.0012(9) -0.0041(9) -0.0138(10)
B2B 0.0266(10) 0.0346(11) 0.0319(11) -0.0018(9) -0.0007(8) -0.0048(9)
O1S 0.129(3) 0.0821(19) 0.115(2) -0.0059(17) -0.044(2) -0.0389(18)
C2S 0.241(9) 0.111(5) 0.204(8) -0.047(5) -0.061(7) -0.045(5)
C4S 0.116(4) 0.093(3) 0.148(5) -0.004(3) -0.026(3) -0.028(3)
O3S 0.239(6) 0.114(3) 0.099(3) -0.004(2) -0.043(3) -0.064(3)
C9S 0.227(9) 0.176(7) 0.105(5) -0.030(4) -0.061(5) -0.059(6)
C10S 0.212(8) 0.134(5) 0.135(5) 0.050(4) -0.085(5) -0.066(5)
C11S 0.315(13) 0.125(6) 0.148(7) -0.028(5) -0.045(8) -0.086(7)
C12S 0.452(17) 0.146(6) 0.128(6) -0.059(5) 0.032(8) -0.112(8)

loop_
_atom_type_symbol
_atom_type_description
_atom_type_scat_dispersion_real
_atom_type_scat_dispersion_imag
_atom_type_scat_source
C C 0.0033 0.0016 'International Tables Vol C Tables 4.2.6.8 and 6.1.1.4'
H H 0.0000 0.0000 'International Tables Vol C Tables 4.2.6.8 and 6.1.1.4'
B B 0.0013 0.0007 'International Tables Vol C Tables 4.2.6.8 and 6.1.1.4'
N N 0.0061 0.0033 'International Tables Vol C Tables 4.2.6.8 and 6.1.1.4'
O O 0.0106 0.0060 'International Tables Vol C Tables 4.2.6.8 and 6.1.1.4'
Sm Sm -0.1638 3.4418 'International Tables Vol C Tables 4.2.6.8 and 6.1.1.4'

loop_
_geom_angle_atom_site_label_1
_geom_angle_atom_site_label_2
_geom_angle_atom_site_label_3
_geom_angle
N42A SmA N62A 81.41(5)
N42A SmA N12A 162.34(5)
N62A SmA N12A 101.05(5)
N42A SmA N32A 103.24(5)
N62A SmA N32A 161.18(6)
N12A SmA N32A 69.08(5)
N42A SmA N22A 84.17(5)
N62A SmA N22A 84.93(5)
N12A SmA N22A 78.68(5)
N32A SmA N22A 77.52(5)
N42A SmA N52A 69.71(5)
N62A SmA N52A 72.96(5)
N12A SmA N52A 127.86(5)
N32A SmA N52A 125.83(5)
N22A SmA N52A 147.69(5)
C15A N11A N12A 109.64(17)
C15A N11A B1A 128.35(18)
N12A N11A B1A 121.27(16)
C13A N12A N11A 106.50(16)
C13A N12A SmA 130.48(14)
N11A N12A SmA 119.85(12)
C25A N21A N22A 109.79(16)
C25A N21A B1A 126.98(18)
N22A N21A B1A 122.70(16)
C23A N22A N21A 106.01(16)
C23A N22A SmA 135.40(14)
N21A N22A SmA 115.86(11)
C35A N31A N32A 109.48(17)
C35A N31A B1A 128.14(18)
N32A N31A B1A 121.61(16)
C33A N32A N31A 106.40(16)
C33A N32A SmA 132.69(14)
N31A N32A SmA 115.33(12)
C45A N41A N42A 109.05(17)
C45A N41A B2A 128.80(18)
N42A N41A B2A 121.88(16)
C43A N42A N41A 107.05(16)
C43A N42A SmA 131.00(14)
N41A N42A SmA 118.93(12)
C55A N51A N52A 109.72(17)
C55A N51A B2A 128.08(18)
N52A N51A B2A 122.19(16)
C53A N52A N51A 106.33(17)
C53A N52A SmA 134.86(14)
N51A N52A SmA 118.81(12)
C65A N61A N62A 109.24(17)
C65A N61A B2A 129.02(17)
N62A N61A B2A 121.25(16)
C63A N62A N61A 106.80(16)
C63A N62A SmA 132.37(14)
N61A N62A SmA 120.83(12)
N12A C13A C14A 110.29(19)
N12A C13A C17A 121.35(19)
C14A C13A C17A 128.2(2)
C15A C14A C13A 105.84(19)
N11A C15A C14A 107.73(19)
N11A C15A C16A 124.2(2)
C14A C15A C16A 128.0(2)
C15A C16A C16C 110.1(2)
C15A C16A C16D 111.1(2)
C16C C16A C16D 111.3(2)
C13A C17A C17D 112.6(2)
C13A C17A C17C 109.2(2)
C17D C17A C17C 110.1(2)
N22A C23A C24A 110.44(19)
N22A C23A C27A 123.55(19)
C24A C23A C27A 126.00(19)
C25A C24A C23A 105.98(18)
N21A C25A C24A 107.77(19)
N21A C25A C26A 123.75(19)
C24A C25A C26A 128.4(2)
C25A C26A C26C 110.1(2)
C25A C26A C26D 111.2(2)
C26C C26A C26D 110.7(2)
C23A C27A C27C 111.4(2)
C23A C27A C27D 110.7(2)
C27C C27A C27D 109.2(2)
N32A C33A C34A 110.3(2)
N32A C33A C37A 120.41(19)
C34A C33A C37A 129.1(2)
C35A C34A C33A 105.85(19)
N31A C35A C34A 107.92(19)
N31A C35A C36A 122.9(2)
C34A C35A C36A 129.1(2)
C35A C36A C36C 110.6(2)
C35A C36A C36D 111.0(2)
C36C C36A C36D 110.5(2)
C33A C37A C37C 110.0(2)
C33A C37A C37D 112.5(2)
C37C C37A C37D 110.9(3)
N42A C43A C44A 109.96(19)
N42A C43A C47A 121.08(19)
C44A C43A C47A 128.9(2)
C45A C44A C43A 106.11(19)
N41A C45A C44A 107.82(19)
N41A C45A C46A 123.5(2)
C44A C45A C46A 128.7(2)
C45A C46A C46C 110.9(2)
C45A C46A C46D 110.6(2)
C46C C46A C46D 110.7(3)
C47C C47A C43A 113.2(2)
C47C C47A C47D 110.7(3)
C43A C47A C47D 110.5(2)
N52A C53A C54A 110.43(19)
N52A C53A C57A 122.15(19)
C54A C53A C57A 127.4(2)
C55A C54A C53A 105.6(2)
N51A C55A C54A 107.91(19)
N51A C55A C56A 124.2(2)
C54A C55A C56A 127.9(2)
C56D C56A C56C 112.0(4)
C56D C56A C55A 111.9(3)
C56C C56A C55A 112.2(3)
C53A C57A C57D 110.3(2)
C53A C57A C57C 111.5(2)
C57D C57A C57C 110.4(2)
N62A C63A C64A 110.13(19)
N62A C63A C67A 122.02(19)
C64A C63A C67A 127.8(2)
C65A C64A C63A 105.96(19)
N61A C65A C64A 107.87(18)
N61A C65A C66A 126.1(2)
C64A C65A C66A 126.0(2)
C65A C66A C66D 110.3(2)
C65A C66A C66C 110.5(3)
C66D C66A C66C 110.4(3)
C63A C67A C67C 112.3(2)
C63A C67A C67D 110.8(2)
C67C C67A C67D 110.1(2)
N11A B1A N21A 113.50(17)
N11A B1A N31A 109.49(17)
N21A B1A N31A 111.60(17)
N51A B2A N41A 110.44(16)
N51A B2A N61A 110.60(17)
N41A B2A N61A 113.90(17)
N62B SmB N42B 83.08(5)
N62B SmB N22B 87.93(5)
N42B SmB N22B 87.48(5)
N62B SmB N12B 102.59(5)
N42B SmB N12B 163.49(5)
N22B SmB N12B 77.34(5)
N62B SmB N52B 68.86(5)
N42B SmB N52B 73.80(6)
N22B SmB N52B 151.43(5)
N12B SmB N52B 122.71(6)
N62B SmB N32B 166.20(6)
N42B SmB N32B 100.09(5)
N22B SmB N32B 78.85(6)
N12B SmB N32B 70.85(6)
N52B SmB N32B 124.94(6)
C15B N11B N12B 109.51(17)
C15B N11B B1B 128.27(18)
N12B N11B B1B 120.87(17)
C13B N12B N11B 106.68(16)
C13B N12B SmB 133.58(14)
N11B N12B SmB 115.10(12)
C25B N21B N22B 109.71(16)
C25B N21B B1B 127.29(17)
N22B N21B B1B 122.32(16)
C23B N22B N21B 106.27(16)
C23B N22B SmB 134.48(13)
N21B N22B SmB 114.95(11)
C35B N31B N32B 110.22(19)
C35B N31B B1B 126.8(2)
N32B N31B B1B 122.66(16)
C33B N32B N31B 106.12(19)
C33B N32B SmB 132.06(18)
N31B N32B SmB 116.50(12)
C45B N41B N42B 109.61(17)
C45B N41B B2B 128.29(18)
N42B N41B B2B 121.69(16)
C43B N42B N41B 106.55(16)
C43B N42B SmB 134.20(14)
N41B N42B SmB 119.24(12)
C53B N51B N52B 109.74(18)
C53B N51B B2B 127.66(18)
N52B N51B B2B 122.59(16)
C55B N52B N51B 106.25(18)
C55B N52B SmB 135.33(15)
N51B N52B SmB 118.38(12)
C65B N61B N62B 109.50(16)
C65B N61B B2B 127.92(17)
N62B N61B B2B 121.99(16)
C63B N62B N61B 106.53(16)
C63B N62B SmB 132.80(13)
N61B N62B SmB 115.60(11)
N12B C13B C14B 110.17(19)
N12B C13B C17B 120.38(18)
C14B C13B C17B 129.17(19)
C15B C14B C13B 105.91(19)
N11B C15B C14B 107.72(18)
N11B C15B C16B 122.8(2)
C14B C15B C16B 129.5(2)
C15B C16B C16E 111.0(2)
C15B C16B C16F 110.6(2)
C16E C16B C16F 111.7(2)
C13B C17B C17E 109.6(2)
C13B C17B C17F 112.4(2)
C17E C17B C17F 111.1(3)
N22B C23B C24B 110.21(18)
N22B C23B C27B 122.51(19)
C24B C23B C27B 127.24(19)
C25B C24B C23B 106.19(19)
N21B C25B C24B 107.61(18)
N21B C25B C26B 123.36(19)
C24B C25B C26B 129.0(2)
C26F C26B C25B 110.8(2)
C26F C26B C26E 112.1(2)
C25B C26B C26E 110.8(2)
C23B C27B C27F 112.0(2)
C23B C27B C27E 110.26(19)
C27F C27B C27E 109.7(2)
N32B C33B C34B 110.2(2)
N32B C33B C37B 124.2(2)
C34B C33B C37B 125.6(2)
C35B C34B C33B 106.3(2)
N31B C35B C34B 107.2(2)
N31B C35B C36B 123.8(2)
C34B C35B C36B 128.7(2)
C35B C36B C36E 109.4(2)
C35B C36B C36F 110.7(3)
C36E C36B C36F 110.8(3)
C37E C37B C33B 112.0(4)
C37E C37B C37F 103.2(6)
C33B C37B C37F 110.4(3)
N42B C43B C44B 110.02(19)
N42B C43B C47B 121.86(19)
C44B C43B C47B 128.1(2)
C45B C44B C43B 106.25(19)
N41B C45B C44B 107.57(19)
N41B C45B C46B 124.5(2)
C44B C45B C46B 127.9(2)
C46F C46B C45B 110.4(3)
C46F C46B C46E 109.4(4)
C45B C46B C46E 110.2(3)
C47E C47B C43B 113.3(2)
C47E C47B C47F 109.9(3)
C43B C47B C47F 110.9(2)
N51B C53B C54B 107.7(2)
N51B C53B C57B 124.0(2)
C54B C53B C57B 128.2(2)
C53B C54B C55B 105.7(2)
N52B C55B C54B 110.5(2)
N52B C55B C56B 122.1(2)
C54B C55B C56B 127.4(2)
C55B C56B C56F 110.5(3)
C55B C56B C56E 110.4(3)
C56F C56B C56E 110.7(3)
C53B C57B C57F 110.3(2)
C53B C57B C57E 110.4(2)
C57F C57B C57E 110.1(2)
N62B C63B C64B 110.35(18)
N62B C63B C67B 120.76(18)
C64B C63B C67B 128.87(19)
C65B C64B C63B 105.78(18)
N61B C65B C64B 107.83(18)
N61B C65B C66B 124.44(19)
C64B C65B C66B 127.7(2)
C66E C66B C66F 109.4(5)
C66E C66B C65B 111.2(2)
C66F C66B C65B 112.4(2)
C63B C67B C67E 112.7(2)
C63B C67B C67F 110.33(19)
C67E C67B C67F 110.0(2)
N21B B1B N11B 112.46(17)
N21B B1B N31B 113.00(18)
N11B B1B N31B 108.84(17)
N51B B2B N61B 111.01(17)
N51B B2B N41B 110.51(17)
N61B B2B N41B 113.59(17)
C1SA O1S C3SA 118.0(7)
C3SB O1S C1SB 116.4(7)
O1S C1SA C2S 115.8(9)
C2S C1SB O1S 118.8(9)
O1S C3SA C4S 116.5(8)
O1S C3SB C4S 117.5(8)
C5S O2S C7S 130.1(9)
C6S C5S O2S 138.2(15)
O2S C7S C8S 119.0(13)
C11S O3S C9S 116.1(6)
O3S C9S C10S 114.2(6)
O3S C11S C12S 115.8(8)

loop_
_geom_bond_atom_site_label_1
_geom_bond_atom_site_label_2
_geom_bond_distance
SmA N42A 2.5872(16)
SmA N62A 2.6050(16)
SmA N12A 2.6380(17)
SmA N32A 2.6454(17)
SmA N22A 2.6679(17)
SmA N52A 2.6800(17)
N11A C15A 1.362(3)
N11A N12A 1.375(2)
N11A B1A 1.549(3)
N12A C13A 1.334(3)
N21A C25A 1.360(3)
N21A N22A 1.384(2)
N21A B1A 1.553(3)
N22A C23A 1.339(3)
N31A C35A 1.359(3)
N31A N32A 1.376(2)
N31A B1A 1.554(3)
N32A C33A 1.336(3)
N41A C45A 1.365(3)
N41A N42A 1.380(2)
N41A B2A 1.555(3)
N42A C43A 1.333(3)
N51A C55A 1.349(3)
N51A N52A 1.376(2)
N51A B2A 1.550(3)
N52A C53A 1.330(3)
N61A C65A 1.361(3)
N61A N62A 1.380(2)
N61A B2A 1.559(3)
N62A C63A 1.335(3)
C13A C14A 1.399(3)
C13A C17A 1.501(3)
C14A C15A 1.374(3)
C15A C16A 1.508(3)
C16A C16C 1.521(4)
C16A C16D 1.530(4)
C17A C17D 1.521(4)
C17A C17C 1.537(4)
C23A C24A 1.398(3)
C23A C27A 1.507(3)
C24A C25A 1.375(3)
C25A C26A 1.509(3)
C26A C26C 1.509(4)
C26A C26D 1.536(4)
C27A C27C 1.524(3)
C27A C27D 1.527(3)
C33A C34A 1.393(3)
C33A C37A 1.504(3)
C34A C35A 1.372(3)
C35A C36A 1.508(3)
C36A C36C 1.523(4)
C36A C36D 1.527(4)
C37A C37C 1.510(4)
C37A C37D 1.520(4)
C43A C44A 1.397(3)
C43A C47A 1.504(3)
C44A C45A 1.376(3)
C45A C46A 1.507(3)
C46A C46C 1.514(4)
C46A C46D 1.534(4)
C47A C47C 1.504(4)
C47A C47D 1.519(4)
C53A C54A 1.393(3)
C53A C57A 1.498(3)
C54A C55A 1.375(3)
C55A C56A 1.512(3)
C56A C56D 1.440(5)
C56A C56C 1.472(5)
C57A C57D 1.518(4)
C57A C57C 1.530(4)
C63A C64A 1.395(3)
C63A C67A 1.505(3)
C64A C65A 1.378(3)
C65A C66A 1.502(3)
C66A C66D 1.515(5)
C66A C66C 1.530(5)
C67A C67C 1.509(5)
C67A C67D 1.518(4)
SmB N62B 2.6155(17)
SmB N42B 2.6241(16)
SmB N22B 2.6391(17)
SmB N12B 2.6391(16)
SmB N52B 2.6435(18)
SmB N32B 2.6641(19)
N11B C15B 1.362(3)
N11B N12B 1.376(2)
N11B B1B 1.547(3)
N12B C13B 1.335(3)
N21B C25B 1.359(3)
N21B N22B 1.382(2)
N21B B1B 1.545(3)
N22B C23B 1.335(3)
N31B C35B 1.355(3)
N31B N32B 1.372(3)
N31B B1B 1.552(3)
N32B C33B 1.338(3)
N41B C45B 1.360(3)
N41B N42B 1.379(2)
N41B B2B 1.554(3)
N42B C43B 1.338(3)
N51B C53B 1.359(3)
N51B N52B 1.377(2)
N51B B2B 1.549(3)
N52B C55B 1.328(3)
N61B C65B 1.361(3)
N61B N62B 1.382(2)
N61B B2B 1.551(3)
N62B C63B 1.332(3)
C13B C14B 1.397(3)
C13B C17B 1.500(3)
C14B C15B 1.377(3)
C15B C16B 1.506(3)
C16B C16E 1.527(4)
C16B C16F 1.528(3)
C17B C17E 1.507(4)
C17B C17F 1.527(4)
C23B C24B 1.397(3)
C23B C27B 1.504(3)
C24B C25B 1.373(3)
C25B C26B 1.507(3)
C26B C26F 1.500(4)
C26B C26E 1.523(4)
C27B C27F 1.520(4)
C27B C27E 1.529(3)
C33B C34B 1.389(4)
C33B C37B 1.493(4)
C34B C35B 1.376(4)
C35B C36B 1.510(4)
C36B C36E 1.512(5)
C36B C36F 1.528(5)
C37B C37E 1.288(9)
C37B C37F 1.516(6)
C43B C44B 1.394(3)
C43B C47B 1.505(3)
C44B C45B 1.377(3)
C45B C46B 1.503(3)
C46B C46F 1.496(5)
C46B C46E 1.505(5)
C47B C47E 1.494(4)
C47B C47F 1.512(4)
C53B C54B 1.370(4)
C53B C57B 1.505(3)
C54B C55B 1.400(3)
C55B C56B 1.500(4)
C56B C56F 1.523(5)
C56B C56E 1.525(4)
C57B C57F 1.507(4)
C57B C57E 1.528(4)
C63B C64B 1.401(3)
C63B C67B 1.506(3)
C64B C65B 1.377(3)
C65B C66B 1.502(3)
C66B C66E 1.436(5)
C66B C66F 1.441(5)
C67B C67E 1.518(4)
C67B C67F 1.540(3)
O1S C3SB 1.323(10)
O1S C1SA 1.328(11)
O1S C3SA 1.382(10)
O1S C1SB 1.417(11)
C1SA C2S 1.458(12)
C1SB C2S 1.324(11)
C3SA C4S 1.402(11)
C3SB C4S 1.445(10)
O2S C5S 1.321(15)
O2S C7S 1.340(17)
C5S C6S 1.188(16)
C7S C8S 1.398(18)
O3S C11S 1.364(10)
O3S C9S 1.376(7)
C9S C10S 1.385(9)
C11S C12S 1.382(9)

loop_
_geom_torsion_atom_site_label_1
_geom_torsion_atom_site_label_2
_geom_torsion_atom_site_label_3
_geom_torsion_atom_site_label_4
_geom_torsion
C15A N11A N12A C13A -0.5(2)
B1A N11A N12A C13A 170.46(18)
C15A N11A N12A SmA -162.38(13)
B1A N11A N12A SmA 8.5(2)
N42A SmA N12A C13A 177.73(18)
N62A SmA N12A C13A 81.31(19)
N32A SmA N12A C13A -115.39(19)
N22A SmA N12A C13A 163.79(19)
N52A SmA N12A C13A 4.4(2)
N42A SmA N12A N11A -25.3(3)
N62A SmA N12A N11A -121.71(14)
N32A SmA N12A N11A 41.59(13)
N22A SmA N12A N11A -39.24(14)
N52A SmA N12A N11A 161.37(12)
C25A N21A N22A C23A -0.1(2)
B1A N21A N22A C23A -172.25(18)
C25A N21A N22A SmA -164.30(13)
B1A N21A N22A SmA 23.5(2)
N42A SmA N22A C23A 48.8(2)
N62A SmA N22A C23A -33.1(2)
N12A SmA N22A C23A -135.4(2)
N32A SmA N22A C23A 153.8(2)
N52A SmA N22A C23A 13.3(3)
N42A SmA N22A N21A -153.09(13)
N62A SmA N22A N21A 125.06(13)
N12A SmA N22A N21A 22.70(13)
N32A SmA N22A N21A -48.12(13)
N52A SmA N22A N21A 171.38(11)
C35A N31A N32A C33A 0.6(2)
B1A N31A N32A C33A -170.09(18)
C35A N31A N32A SmA -156.48(13)
B1A N31A N32A SmA 32.8(2)
N42A SmA N32A C33A -48.19(19)
N62A SmA N32A C33A -150.57(19)
N12A SmA N32A C33A 148.5(2)
N22A SmA N32A C33A -129.04(19)
N52A SmA N32A C33A 26.2(2)
N42A SmA N32A N31A 101.29(13)
N62A SmA N32A N31A -1.1(3)
N12A SmA N32A N31A -62.05(13)
N22A SmA N32A N31A 20.44(13)
N52A SmA N32A N31A 175.65(12)
C45A N41A N42A C43A 0.3(2)
B2A N41A N42A C43A 174.70(18)
C45A N41A N42A SmA 162.74(14)
B2A N41A N42A SmA -22.8(2)
N62A SmA N42A C43A 139.39(19)
N12A SmA N42A C43A 39.9(3)
N32A SmA N42A C43A -22.03(19)
N22A SmA N42A C43A 53.66(19)
N52A SmA N42A C43A -145.7(2)
N62A SmA N42A N41A -18.17(14)
N12A SmA N42A N41A -117.64(19)
N32A SmA N42A N41A -179.59(13)
N22A SmA N42A N41A -103.90(14)
N52A SmA N42A N41A 56.76(13)
C55A N51A N52A C53A 0.6(2)
B2A N51A N52A C53A -178.04(18)
C55A N51A N52A SmA 179.90(14)
B2A N51A N52A SmA 1.3(2)
N42A SmA N52A C53A 133.0(2)
N62A SmA N52A C53A -140.0(2)
N12A SmA N52A C53A -49.1(2)
N32A SmA N52A C53A 41.1(2)
N22A SmA N52A C53A 171.10(18)
N42A SmA N52A N51A -46.01(13)
N62A SmA N52A N51A 40.94(13)
N12A SmA N52A N51A 131.84(13)
N32A SmA N52A N51A -137.96(13)
N22A SmA N52A N51A -8.0(2)
C65A N61A N62A C63A 0.2(2)
B2A N61A N62A C63A -172.51(19)
C65A N61A N62A SmA 179.78(14)
B2A N61A N62A SmA 7.1(2)
N42A SmA N62A C63A -154.4(2)
N12A SmA N62A C63A 7.8(2)
N32A SmA N62A C63A -48.5(3)
N22A SmA N62A C63A -69.6(2)
N52A SmA N62A C63A 134.3(2)
N42A SmA N62A N61A 26.04(14)
N12A SmA N62A N61A -171.71(14)
N32A SmA N62A N61A 131.98(17)
N22A SmA N62A N61A 110.89(15)
N52A SmA N62A N61A -45.26(14)
N11A N12A C13A C14A 0.9(2)
SmA N12A C13A C14A 160.15(15)
N11A N12A C13A C17A -174.9(2)
SmA N12A C13A C17A -15.7(3)
N12A C13A C14A C15A -0.9(3)
C17A C13A C14A C15A 174.5(2)
N12A N11A C15A C14A -0.1(2)
B1A N11A C15A C14A -170.2(2)
N12A N11A C15A C16A 176.1(2)
B1A N11A C15A C16A 6.0(4)
C13A C14A C15A N11A 0.6(3)
C13A C14A C15A C16A -175.4(2)
N11A C15A C16A C16C -83.4(3)
C14A C15A C16A C16C 92.0(3)
N11A C15A C16A C16D 152.9(2)
C14A C15A C16A C16D -31.7(4)
N12A C13A C17A C17D -131.8(2)
C14A C13A C17A C17D 53.2(4)
N12A C13A C17A C17C 105.6(3)
C14A C13A C17A C17C -69.4(3)
N21A N22A C23A C24A 0.3(2)
SmA N22A C23A C24A 159.84(15)
N21A N22A C23A C27A 179.35(19)
SmA N22A C23A C27A -21.1(3)
N22A C23A C24A C25A -0.3(3)
C27A C23A C24A C25A -179.4(2)
N22A N21A C25A C24A -0.1(2)
B1A N21A C25A C24A 171.6(2)
N22A N21A C25A C26A 176.1(2)
B1A N21A C25A C26A -12.2(3)
C23A C24A C25A N21A 0.3(3)
C23A C24A C25A C26A -175.7(2)
N21A C25A C26A C26C -75.3(3)
C24A C25A C26A C26C 100.1(3)
N21A C25A C26A C26D 161.6(2)
C24A C25A C26A C26D -23.1(4)
N22A C23A C27A C27C 116.0(2)
C24A C23A C27A C27C -65.1(3)
N22A C23A C27A C27D -122.4(2)
C24A C23A C27A C27D 56.6(3)
N31A N32A C33A C34A -0.7(2)
SmA N32A C33A C34A 150.67(16)
N31A N32A C33A C37A 174.97(19)
SmA N32A C33A C37A -33.6(3)
N32A C33A C34A C35A 0.6(3)
C37A C33A C34A C35A -174.6(2)
N32A N31A C35A C34A -0.3(2)
B1A N31A C35A C34A 169.7(2)
N32A N31A C35A C36A 178.7(2)
B1A N31A C35A C36A -11.4(3)
C33A C34A C35A N31A -0.2(3)
C33A C34A C35A C36A -179.1(2)
N31A C35A C36A C36C 164.3(3)
C34A C35A C36A C36C -16.9(4)
N31A C35A C36A C36D -72.6(3)
C34A C35A C36A C36D 106.1(3)
N32A C33A C37A C37C -78.0(3)
C34A C33A C37A C37C 96.8(3)
N32A C33A C37A C37D 157.9(3)
C34A C33A C37A C37D -27.3(4)
N41A N42A C43A C44A 0.6(2)
SmA N42A C43A C44A -158.99(16)
N41A N42A C43A C47A -177.1(2)
SmA N42A C43A C47A 23.4(3)
N42A C43A C44A C45A -1.2(3)
C47A C43A C44A C45A 176.2(2)
N42A N41A C45A C44A -1.0(2)
B2A N41A C45A C44A -174.9(2)
N42A N41A C45A C46A 179.6(2)
B2A N41A C45A C46A 5.6(4)
C43A C44A C45A N41A 1.3(3)
C43A C44A C45A C46A -179.3(2)
N41A C45A C46A C46C 74.7(3)
C44A C45A C46A C46C -104.6(3)
N41A C45A C46A C46D -162.0(2)
C44A C45A C46A C46D 18.7(4)
N42A C43A C47A C47C -115.6(3)
C44A C43A C47A C47C 67.3(4)
N42A C43A C47A C47D 119.6(3)
C44A C43A C47A C47D -57.5(4)
N51A N52A C53A C54A -0.8(3)
SmA N52A C53A C54A -179.95(17)
N51A N52A C53A C57A 178.2(2)
SmA N52A C53A C57A -1.0(3)
N52A C53A C54A C55A 0.7(3)
C57A C53A C54A C55A -178.2(2)
N52A N51A C55A C54A -0.2(3)
B2A N51A C55A C54A 178.4(2)
N52A N51A C55A C56A 178.6(2)
B2A N51A C55A C56A -2.8(4)
C53A C54A C55A N51A -0.3(3)
C53A C54A C55A C56A -179.1(3)
N51A C55A C56A C56D 99.8(5)
C54A C55A C56A C56D -81.7(5)
N51A C55A C56A C56C -133.4(4)
C54A C55A C56A C56C 45.1(5)
N52A C53A C57A C57D -110.1(3)
C54A C53A C57A C57D 68.7(3)
N52A C53A C57A C57C 126.9(3)
C54A C53A C57A C57C -54.3(4)
N61A N62A C63A C64A -0.4(3)
SmA N62A C63A C64A -179.97(16)
N61A N62A C63A C67A 179.5(2)
SmA N62A C63A C67A -0.1(4)
N62A C63A C64A C65A 0.5(3)
C67A C63A C64A C65A -179.4(3)
N62A N61A C65A C64A 0.2(3)
B2A N61A C65A C64A 172.1(2)
N62A N61A C65A C66A -177.4(2)
B2A N61A C65A C66A -5.5(4)
C63A C64A C65A N61A -0.4(3)
C63A C64A C65A C66A 177.2(3)
N61A C65A C66A C66D 109.5(3)
C64A C65A C66A C66D -67.7(4)
N61A C65A C66A C66C -128.2(3)
C64A C65A C66A C66C 54.7(4)
N62A C63A C67A C67C 97.6(3)
C64A C63A C67A C67C -82.5(4)
N62A C63A C67A C67D -138.7(3)
C64A C63A C67A C67D 41.2(4)
C15A N11A B1A N21A -134.1(2)
N12A N11A B1A N21A 56.9(3)
C15A N11A B1A N31A 100.5(2)
N12A N11A B1A N31A -68.6(2)
C25A N21A B1A N11A 110.1(2)
N22A N21A B1A N11A -79.1(2)
C25A N21A B1A N31A -125.6(2)
N22A N21A B1A N31A 45.1(2)
C35A N31A B1A N11A -126.4(2)
N32A N31A B1A N11A 42.4(2)
C35A N31A B1A N21A 107.1(2)
N32A N31A B1A N21A -84.1(2)
C55A N51A B2A N41A -116.7(2)
N52A N51A B2A N41A 61.7(2)
C55A N51A B2A N61A 116.3(2)
N52A N51A B2A N61A -65.3(2)
C45A N41A B2A N51A 123.5(2)
N42A N41A B2A N51A -49.7(2)
C45A N41A B2A N61A -111.3(2)
N42A N41A B2A N61A 75.4(2)
C65A N61A B2A N51A -110.3(2)
N62A N61A B2A N51A 60.8(2)
C65A N61A B2A N41A 124.6(2)
N62A N61A B2A N41A -64.3(2)
C15B N11B N12B C13B -0.3(2)
B1B N11B N12B C13B 167.48(18)
C15B N11B N12B SmB 158.95(14)
B1B N11B N12B SmB -33.3(2)
N62B SmB N12B C13B 46.5(2)
N42B SmB N12B C13B 155.10(19)
N22B SmB N12B C13B 131.4(2)
N52B SmB N12B C13B -26.3(2)
N32B SmB N12B C13B -146.2(2)
N62B SmB N12B N11B -105.61(13)
N42B SmB N12B N11B 3.0(3)
N22B SmB N12B N11B -20.66(13)
N52B SmB N12B N11B -178.40(12)
N32B SmB N12B N11B 61.77(13)
C25B N21B N22B C23B -0.1(2)
B1B N21B N22B C23B 171.06(19)
C25B N21B N22B SmB 160.05(13)
B1B N21B N22B SmB -28.7(2)
N62B SmB N22B C23B -52.59(19)
N42B SmB N22B C23B 30.57(19)
N12B SmB N22B C23B -156.0(2)
N52B SmB N22B C23B -17.8(3)
N32B SmB N22B C23B 131.4(2)
N62B SmB N22B N21B 154.52(13)
N42B SmB N22B N21B -122.32(13)
N12B SmB N22B N21B 51.12(13)
N52B SmB N22B N21B -170.66(12)
N32B SmB N22B N21B -21.51(13)
C35B N31B N32B C33B -0.9(3)
B1B N31B N32B C33B -174.6(2)
C35B N31B N32B SmB 156.47(15)
B1B N31B N32B SmB -17.2(2)
N62B SmB N32B C33B 177.7(2)
N42B SmB N32B C33B -80.1(2)
N22B SmB N32B C33B -165.5(2)
N12B SmB N32B C33B 114.2(2)
N52B SmB N32B C33B -2.9(2)
N62B SmB N32B N31B 27.5(3)
N42B SmB N32B N31B 129.73(14)
N22B SmB N32B N31B 44.36(14)
N12B SmB N32B N31B -35.97(14)
N52B SmB N32B N31B -153.05(13)
C45B N41B N42B C43B 0.3(2)
B2B N41B N42B C43B 173.59(18)
C45B N41B N42B SmB 179.39(13)
B2B N41B N42B SmB -7.4(2)
N62B SmB N42B C43B 154.3(2)
N22B SmB N42B C43B 66.10(19)
N12B SmB N42B C43B 43.0(3)
N52B SmB N42B C43B -135.7(2)
N32B SmB N42B C43B -12.1(2)
N62B SmB N42B N41B -24.41(14)
N22B SmB N42B N41B -112.63(14)
N12B SmB N42B N41B -135.72(18)
N52B SmB N42B N41B 45.52(13)
N32B SmB N42B N41B 169.16(14)
C53B N51B N52B C55B -1.3(2)
B2B N51B N52B C55B 179.51(19)
C53B N51B N52B SmB 176.73(13)
B2B N51B N52B SmB -2.5(2)
N62B SmB N52B C55B -134.4(2)
N42B SmB N52B C55B 136.9(2)
N22B SmB N52B C55B -172.11(19)
N12B SmB N52B C55B -42.7(2)
N32B SmB N52B C55B 45.7(2)
N62B SmB N52B N51B 48.37(14)
N42B SmB N52B N51B -40.37(14)
N22B SmB N52B N51B 10.6(2)
N12B SmB N52B N51B 140.05(13)
N32B SmB N52B N51B -131.49(14)
C65B N61B N62B C63B 0.7(2)
B2B N61B N62B C63B -171.12(18)
C65B N61B N62B SmB -157.47(13)
B2B N61B N62B SmB 30.7(2)
N42B SmB N62B C63B -137.94(19)
N22B SmB N62B C63B -50.23(19)
N12B SmB N62B C63B 26.31(19)
N52B SmB N62B C63B 146.8(2)
N32B SmB N62B C63B -33.7(3)
N42B SmB N62B N61B 12.97(13)
N22B SmB N62B N61B 100.69(13)
N12B SmB N62B N61B 177.23(13)
N52B SmB N62B N61B -62.29(13)
N32B SmB N62B N61B 117.2(2)
N11B N12B C13B C14B 0.7(2)
SmB N12B C13B C14B -153.03(16)
N11B N12B C13B C17B -173.67(19)
SmB N12B C13B C17B 32.6(3)
N12B C13B C14B C15B -0.8(3)
C17B C13B C14B C15B 172.9(2)
N12B N11B C15B C14B -0.2(2)
B1B N11B C15B C14B -166.8(2)
N12B N11B C15B C16B -179.1(2)
B1B N11B C15B C16B 14.3(3)
C13B C14B C15B N11B 0.6(3)
C13B C14B C15B C16B 179.4(2)
N11B C15B C16B C16E 70.4(3)
C14B C15B C16B C16E -108.3(3)
N11B C15B C16B C16F -165.1(2)
C14B C15B C16B C16F 16.3(4)
N12B C13B C17B C17E 90.1(3)
C14B C13B C17B C17E -83.1(3)
N12B C13B C17B C17F -145.8(2)
C14B C13B C17B C17F 41.0(4)
N21B N22B C23B C24B 0.2(2)
SmB N22B C23B C24B -154.30(15)
N21B N22B C23B C27B -177.80(19)
SmB N22B C23B C27B 27.7(3)
N22B C23B C24B C25B -0.2(3)
C27B C23B C24B C25B 177.7(2)
N22B N21B C25B C24B 0.0(2)
B1B N21B C25B C24B -170.6(2)
N22B N21B C25B C26B -178.01(19)
B1B N21B C25B C26B 11.3(3)
C23B C24B C25B N21B 0.1(2)
C23B C24B C25B C26B 178.0(2)
N21B C25B C26B C26F 72.0(3)
C24B C25B C26B C26F -105.6(3)
N21B C25B C26B C26E -163.0(2)
C24B C25B C26B C26E 19.4(4)
N22B C23B C27B C27F -118.1(2)
C24B C23B C27B C27F 64.3(3)
N22B C23B C27B C27E 119.4(2)
C24B C23B C27B C27E -58.2(3)
N31B N32B C33B C34B -0.1(3)
SmB N32B C33B C34B -152.56(18)
N31B N32B C33B C37B -179.4(3)
SmB N32B C33B C37B 28.2(4)
N32B C33B C34B C35B 1.1(3)
C37B C33B C34B C35B -179.7(3)
N32B N31B C35B C34B 1.6(3)
B1B N31B C35B C34B 175.0(2)
N32B N31B C35B C36B -172.1(2)
B1B N31B C35B C36B 1.2(4)
C33B C34B C35B N31B -1.7(3)
C33B C34B C35B C36B 171.7(3)
N31B C35B C36B C36E 82.2(3)
C34B C35B C36B C36E -90.1(4)
N31B C35B C36B C36F -155.4(2)
C34B C35B C36B C36F 32.2(4)
N32B C33B C37B C37E -17.3(6)
C34B C33B C37B C37E 163.6(5)
N32B C33B C37B C37F -131.7(5)
C34B C33B C37B C37F 49.2(6)
N41B N42B C43B C44B -0.1(2)
SmB N42B C43B C44B -178.94(15)
N41B N42B C43B C47B -178.96(19)
SmB N42B C43B C47B 2.2(3)
N42B C43B C44B C45B -0.2(3)
C47B C43B C44B C45B 178.6(2)
N42B N41B C45B C44B -0.5(2)
B2B N41B C45B C44B -173.1(2)
N42B N41B C45B C46B 176.7(2)
B2B N41B C45B C46B 4.0(4)
C43B C44B C45B N41B 0.4(3)
C43B C44B C45B C46B -176.7(2)
N41B C45B C46B C46F -102.1(3)
C44B C45B C46B C46F 74.5(4)
N41B C45B C46B C46E 137.0(4)
C44B C45B C46B C46E -46.4(5)
N42B C43B C47B C47E -97.7(3)
C44B C43B C47B C47E 83.6(4)
N42B C43B C47B C47F 138.1(3)
C44B C43B C47B C47F -40.5(4)
N52B N51B C53B C54B 0.5(3)
B2B N51B C53B C54B 179.7(2)
N52B N51B C53B C57B 177.9(2)
B2B N51B C53B C57B -2.9(3)
N51B C53B C54B C55B 0.4(3)
C57B C53B C54B C55B -176.9(2)
N51B N52B C55B C54B 1.5(3)
SmB N52B C55B C54B -175.98(17)
N51B N52B C55B C56B -176.2(2)
SmB N52B C55B C56B 6.3(4)
C53B C54B C55B N52B -1.2(3)
C53B C54B C55B C56B 176.3(3)
N52B C55B C56B C56F 107.5(3)
C54B C55B C56B C56F -69.7(4)
N52B C55B C56B C56E -129.6(3)
C54B C55B C56B C56E 53.1(4)
N51B C53B C57B C57F -83.7(3)
C54B C53B C57B C57F 93.1(3)
N51B C53B C57B C57E 154.3(2)
C54B C53B C57B C57E -28.8(4)
N61B N62B C63B C64B -0.3(2)
SmB N62B C63B C64B 152.45(16)
N61B N62B C63B C67B 178.32(19)
SmB N62B C63B C67B -28.9(3)
N62B C63B C64B C65B -0.1(3)
C67B C63B C64B C65B -178.6(2)
N62B N61B C65B C64B -0.8(2)
B2B N61B C65B C64B 170.4(2)
N62B N61B C65B C66B 178.5(2)
B2B N61B C65B C66B -10.3(3)
C63B C64B C65B N61B 0.5(3)
C63B C64B C65B C66B -178.7(2)
N61B C65B C66B C66E -101.1(5)
C64B C65B C66B C66E 77.9(6)
N61B C65B C66B C66F 135.8(4)
C64B C65B C66B C66F -45.1(5)
N62B C63B C67B C67E 100.3(3)
C64B C63B C67B C67E -81.3(3)
N62B C63B C67B C67F -136.2(2)
C64B C63B C67B C67F 42.1(3)
C25B N21B B1B N11B 128.2(2)
N22B N21B B1B N11B -41.4(3)
C25B N21B B1B N31B -108.1(2)
N22B N21B B1B N31B 82.3(2)
C15B N11B B1B N21B -111.1(2)
N12B N11B B1B N21B 83.6(2)
C15B N11B B1B N31B 122.9(2)
N12B N11B B1B N31B -42.4(2)
C35B N31B B1B N21B 137.4(2)
N32B N31B B1B N21B -50.0(3)
C35B N31B B1B N11B -96.9(2)
N32B N31B B1B N11B 75.6(2)
C53B N51B B2B N61B 120.6(2)
N52B N51B B2B N61B -60.3(2)
C53B N51B B2B N41B -112.4(2)
N52B N51B B2B N41B 66.7(2)
C65B N61B B2B N51B -127.3(2)
N62B N61B B2B N51B 42.9(2)
C65B N61B B2B N41B 107.4(2)
N62B N61B B2B N41B -82.4(2)
C45B N41B B2B N51B 111.6(2)
N42B N41B B2B N51B -60.3(2)
C45B N41B B2B N61B -122.9(2)
N42B N41B B2B N61B 65.3(2)
C3SA O1S C1SA C2S 179.5(8)
C3SB O1S C1SB C2S -171.4(9)
C1SA O1S C3SA C4S 178.1(8)
C1SB O1S C3SB C4S -178.7(7)
C7S O2S C5S C6S 179.0(19)
C5S O2S C7S C8S -179.6(12)
C11S O3S C9S C10S -174.8(7)
C9S O3S C11S C12S -177.1(7)
